data_7114772
loop_
_publ_author_name
'Kobayashi, Kenji'
'Izawa, Hiroyuki'
'Furukawa, Naomichi'
'Yamaguchi, Kentaro'
'Horn, Ernst'

_publ_section_title
;
 Macrocyclic multi-telluranes with hypervalent Te--O apical linkages
;
_journal_issue 16
_journal_name_full 'Chemical Communications'
_journal_page_first 1428
_journal_paper_doi 10.1039/b103676a
_journal_year 2001
_chemical_compound_source 'in our lab.'
_chemical_formula_analytical 'C84 H79 O10 Te4 '
_chemical_formula_moiety 'C72 H64 O10 Te4'
_chemical_formula_structural '(C72 H64 O10 Te4).1.5(C8 H10)'
_chemical_formula_sum 'C84 H79 O10 Te4'
_chemical_formula_weight 1758.94
_space_group_IT_number 2
_symmetry_cell_setting triclinic
_symmetry_Int_Tables_number 2
_symmetry_space_group_name_Hall '-P 1'
_symmetry_space_group_name_H-M 'P -1'
_cell_angle_alpha 86.630(2)
_cell_angle_beta 89.491(2)
_cell_angle_gamma 77.613(2)
_cell_formula_units_Z 8
_cell_length_a 18.150(2)
_cell_length_b 28.698(3)
_cell_length_c 30.804(3)
_cell_measurement_reflns_used 300
_cell_measurement_temperature 123.15
_cell_measurement_theta_max 12.5
_cell_measurement_theta_min 0.0
_cell_volume 15644(3)
_computing_cell_refinement 'MSC/AFC Diffractometer Control'
_computing_data_collection 'MSC/AFC Diffractometer Control'
_computing_data_reduction 'teXsan for Windows (MSC, 1997)'
_computing_publication_material 'teXsan for Windows (MSC, 1997)'
_computing_structure_refinement 'teXsan for Windows (MSC, 1997)'
_computing_structure_solution 'direct method SHELXS-97'
_diffrn_ambient_temperature 123.15
_diffrn_measurement_device 'Bruker CCD/Smart 1000'
_diffrn_orient_matrix_UB_11 0.00000
_diffrn_orient_matrix_UB_12 0.00000
_diffrn_orient_matrix_UB_13 0.00000
_diffrn_orient_matrix_UB_21 0.00000
_diffrn_orient_matrix_UB_22 0.00000
_diffrn_orient_matrix_UB_23 0.00000
_diffrn_orient_matrix_UB_31 0.00000
_diffrn_orient_matrix_UB_32 0.00000
_diffrn_orient_matrix_UB_33 0.00000
_diffrn_radiation_detector CCD
_diffrn_radiation_monochromator graphite
_diffrn_radiation_source ST
_diffrn_radiation_type 'Mo K\a'
_diffrn_radiation_wavelength 0.7107
_diffrn_reflns_av_R_equivalents 0.08189
_diffrn_reflns_limit_h_max 23
_diffrn_reflns_limit_h_min -24
_diffrn_reflns_limit_k_max 36
_diffrn_reflns_limit_k_min -33
_diffrn_reflns_limit_l_max 27
_diffrn_reflns_limit_l_min -39
_diffrn_reflns_number 93535
_diffrn_reflns_reduction_process 'Lp corrections applied'
_diffrn_reflns_theta_max 28.44
_diffrn_reflns_theta_min 0.66
_diffrn_standards_decay_% 0.00
_diffrn_standards_interval_count 0
_diffrn_standards_number 0
_exptl_absorpt_coefficient_mu 1.533
_exptl_absorpt_correction_type none
_exptl_crystal_colour clear
_exptl_crystal_density_diffrn 1.494
_exptl_crystal_density_meas ?
_exptl_crystal_description prism
_exptl_crystal_F_000 6968.00
_exptl_crystal_size_max 0.40
_exptl_crystal_size_mid 0.30
_exptl_crystal_size_min 0.25
_refine_diff_density_max 7.30
_refine_diff_density_min -2.74
_refine_ls_extinction_method none
_refine_ls_goodness_of_fit_all 2.574
_refine_ls_goodness_of_fit_ref 2.574
_refine_ls_matrix_type full
_refine_ls_number_constraints 0
_refine_ls_number_parameters 3527
_refine_ls_number_reflns 19579
_refine_ls_number_restraints 0
_refine_ls_R_factor_all 0.0877
_refine_ls_R_factor_gt 0.0877
_refine_ls_shift/su_max 10.4070
_refine_ls_shift/su_mean 0.0000
_refine_ls_structure_factor_coef F
_refine_ls_weighting_details 'w = 1/[\s^2^(Fo) + 0.00063|Fo|^2^]'
_refine_ls_weighting_scheme sigma
_refine_ls_wR_factor_all 0.1337
_refine_ls_wR_factor_ref 0.1337
_reflns_number_gt 19579
_reflns_number_total 68077
_reflns_threshold_expression I>3.00\s(I)
_cod_data_source_file b103676a.txt
_cod_data_source_block '_(5)'
_cod_depositor_comments
;
The following automatic conversions were performed:

'_cell_measurement_temperature' value '-150' was changed to '123.15'
- it was converted from degrees Celsius(C) to
Kelvins(K).

'_diffrn_ambient_temperature' value '-150' was changed
to '123.15' - it was converted from degrees Celsius(C) to Kelvins(K).

Automatic conversion script
Id: cif_fix_values 2281 2013-09-26 08:29:07Z andrius 

The following automatic conversions were performed:

'_exptl_crystal_density_meas' value 'not measured' was changed to '?'
- the value is perceived as not measured.

Automatic conversion script
Id: cif_fix_values 3008 2015-01-20 13:52:24Z robertas 
;
_cod_original_sg_symbol_H-M 'P -1       '
_cod_original_formula_sum 'C84 H79 O10 Te4 '
_cod_database_code 7114772

loop_
_symmetry_equiv_pos_as_xyz
'   +x,   +y,   +z'
'   -x,   -y,   -z'

loop_
_atom_site_label
_atom_site_fract_x
_atom_site_fract_y
_atom_site_fract_z
_atom_site_U_iso_or_equiv
_atom_site_occupancy
_atom_site_adp_type
_atom_site_calc_flag
Te(1) 0.5745(1) 0.33549(7) 0.50991(6) 0.0209(5) 1.000 Uani d
Te(2) 0.7966(1) 0.45508(7) 0.42453(7) 0.0254(6) 1.000 Uani d
Te(3) 0.6375(1) 0.54165(7) 0.38203(6) 0.0216(5) 1.000 Uani d
Te(4) 0.4290(1) 0.42265(7) 0.47333(7) 0.0247(6) 1.000 Uani d
Te(5) -0.2010(1) -0.53707(7) -0.08503(6) 0.0220(5) 1.000 Uani d
Te(6) -0.4119(1) -0.66196(7) 0.00173(6) 0.0239(5) 1.000 Uani d
Te(7) -0.5628(1) -0.57333(7) -0.02393(6) 0.0221(5) 1.000 Uani d
Te(8) -0.3591(1) -0.44942(7) -0.12075(6) 0.0204(5) 1.000 Uani d
Te(9) 0.0601(1) 0.07411(7) 0.77410(6) 0.0214(5) 1.000 Uani d
Te(10) -0.1540(1) -0.04087(7) 0.87039(6) 0.0189(5) 1.000 Uani d
Te(11) -0.3093(1) 0.04911(7) 0.83206(6) 0.0222(5) 1.000 Uani d
Te(12) -0.0870(1) 0.16490(7) 0.74674(6) 0.0200(5) 1.000 Uani d
Te(13) 0.2965(1) -0.03829(7) -0.32382(6) 0.0198(5) 1.000 Uani d
Te(14) 0.0787(1) -0.16030(7) -0.23961(6) 0.0195(5) 1.000 Uani d
Te(15) -0.0684(1) -0.07094(7) -0.27175(6) 0.0218(5) 1.000 Uani d
Te(16) 0.1415(1) 0.04949(7) -0.36649(6) 0.0195(5) 1.000 Uani d
O(1) 0.698(1) 0.2994(7) 0.5249(6) 0.031(6) 1.000 Uani d
O(2) 0.727(1) 0.3674(7) 0.4938(6) 0.032(6) 1.000 Uani d
O(3) 0.867(1) 0.3864(7) 0.4490(6) 0.030(6) 1.000 Uani d
O(4) 0.859(1) 0.4138(6) 0.5145(5) 0.036(6) 1.000 Uani d
O(5) 0.748(1) 0.5130(7) 0.3896(6) 0.029(6) 1.000 Uani d
O(6) 0.516(1) 0.5739(6) 0.3629(5) 0.023(5) 1.000 Uani d
O(7) 0.517(1) 0.6134(6) 0.4220(5) 0.026(5) 1.000 Uani d
O(8) 0.365(1) 0.4920(6) 0.4423(7) 0.037(6) 1.000 Uani d
O(9) 0.474(1) 0.5183(8) 0.4442(7) 0.044(7) 1.000 Uani d
O(10) 0.468(1) 0.3540(6) 0.4905(6) 0.031(6) 1.000 Uani d
O(11) -0.132(1) -0.6049(6) -0.0549(5) 0.021(5) 1.000 Uani d
O(12) -0.157(1) -0.5690(7) 0.0065(5) 0.030(6) 1.000 Uani d
O(13) -0.2909(9) -0.6969(6) 0.0176(6) 0.022(5) 1.000 Uani d
O(14) -0.270(1) -0.6314(6) -0.0154(6) 0.030(6) 1.000 Uani d
O(15) -0.5202(9) -0.6440(6) -0.0214(6) 0.026(5) 1.000 Uani d
O(16) -0.632(1) -0.4967(6) -0.0394(6) 0.035(6) 1.000 Uani d
O(17) -0.522(1) -0.4800(7) -0.0653(7) 0.048(7) 1.000 Uani d
O(18) -0.4783(9) -0.4157(7) -0.1390(5) 0.025(5) 1.000 Uani d
O(19) -0.489(1) -0.3867(6) -0.0731(5) 0.021(5) 1.000 Uani d
O(20) -0.252(1) -0.4789(6) -0.1226(5) 0.025(5) 1.000 Uani d
O(21) 0.1253(9) -0.0009(6) 0.7924(6) 0.020(5) 1.000 Uani d
O(22) 0.0161(9) -0.0141(6) 0.8153(6) 0.024(5) 1.000 Uani d
O(23) -0.033(1) -0.0765(7) 0.8889(6) 0.033(6) 1.000 Uani d
O(24) -0.030(1) -0.1093(7) 0.8208(6) 0.033(6) 1.000 Uani d
O(25) -0.2632(9) -0.0103(6) 0.8691(7) 0.040(6) 1.000 Uani d
O(26) -0.374(1) 0.1175(7) 0.7978(6) 0.032(6) 1.000 Uani d
O(27) -0.359(1) 0.0712(7) 0.7407(7) 0.043(7) 1.000 Uani d
O(28) -0.2108(9) 0.2033(6) 0.7294(6) 0.022(5) 1.000 Uani d
O(29) -0.231(1) 0.1340(9) 0.7554(6) 0.054(8) 1.000 Uani d
O(30) 0.021(1) 0.1464(6) 0.7675(5) 0.023(5) 1.000 Uani d
O(31) 0.3641(9) -0.1067(6) -0.2942(5) 0.023(5) 1.000 Uani d
O(32) 0.354(1) -0.0775(7) -0.2293(5) 0.028(5) 1.000 Uani d
O(33) 0.201(1) -0.1964(7) -0.2208(6) 0.036(6) 1.000 Uani d
O(34) 0.227(1) -0.1307(7) -0.2523(5) 0.024(5) 1.000 Uani d
O(35) -0.0288(9) -0.1425(6) -0.2639(4) 0.017(5) 1.000 Uani d
O(36) -0.133(1) 0.0048(7) -0.2888(7) 0.041(7) 1.000 Uani d
O(37) -0.023(1) 0.0176(7) -0.3142(6) 0.037(6) 1.000 Uani d
O(38) 0.0205(9) 0.0857(6) -0.3870(5) 0.019(5) 1.000 Uani d
O(39) 0.011(1) 0.1174(6) -0.3205(5) 0.019(5) 1.000 Uani d
O(40) 0.251(1) 0.0209(7) -0.3628(6) 0.036(6) 1.000 Uani d
C(1) 0.548(2) 0.276(1) 0.5507(9) 0.034(8) 1.000 Uani d
C(2) 0.473(2) 0.284(1) 0.5678(8) 0.04(1) 1.000 Uani d
C(3) 0.453(2) 0.243(1) 0.5853(9) 0.040(9) 1.000 Uani d
C(4) 0.505(2) 0.196(1) 0.5869(9) 0.037(9) 1.000 Uani d
C(5) 0.581(2) 0.190(1) 0.574(1) 0.044(9) 1.000 Uani d
C(6) 0.601(2) 0.233(1) 0.5535(9) 0.040(9) 1.000 Uani d
C(7) 0.481(2) 0.150(1) 0.610(1) 0.06(1) 1.000 Uani d
C(8) 0.594(2) 0.298(1) 0.4480(9) 0.05(1) 1.000 Uani d
C(9) 0.640(2) 0.312(1) 0.4203(9) 0.04(1) 1.000 Uani d
C(10) 0.652(2) 0.284(1) 0.3843(8) 0.036(9) 1.000 Uani d
C(11) 0.613(2) 0.253(1) 0.3755(9) 0.038(9) 1.000 Uani d
C(12) 0.564(2) 0.240(1) 0.4071(9) 0.032(9) 1.000 Uani d
C(13) 0.556(2) 0.259(1) 0.445(1) 0.06(1) 1.000 Uani d
C(14) 0.623(2) 0.224(1) 0.3332(9) 0.05(1) 1.000 Uani d
C(15) 0.741(2) 0.327(1) 0.5130(9) 0.034(9) 1.000 Uani d
C(16) 0.829(1) 0.302(1) 0.5172(8) 0.020(7) 1.000 Uani d
C(17) 0.844(2) 0.255(1) 0.5314(9) 0.034(9) 1.000 Uani d
C(18) 0.924(2) 0.231(1) 0.5337(9) 0.032(8) 1.000 Uani d
C(19) 0.979(2) 0.2578(9) 0.5218(9) 0.028(8) 1.000 Uani d
C(20) 0.961(2) 0.302(1) 0.5090(9) 0.04(1) 1.000 Uani d
C(21) 0.883(2) 0.327(1) 0.5080(8) 0.032(9) 1.000 Uani d
C(22) 0.868(1) 0.3813(9) 0.4914(8) 0.016(7) 1.000 Uani d
C(23) 0.901(2) 0.4769(8) 0.4103(8) 0.020(7) 1.000 Uani d
C(24) 0.957(2) 0.468(1) 0.440(1) 0.07(1) 1.000 Uani d
C(25) 1.021(2) 0.489(1) 0.432(1) 0.06(1) 1.000 Uani d
C(26) 1.033(2) 0.508(1) 0.3926(8) 0.037(9) 1.000 Uani d
C(27) 0.974(2) 0.521(1) 0.366(1) 0.04(1) 1.000 Uani d
C(28) 0.905(1) 0.501(1) 0.3730(8) 0.033(8) 1.000 Uani d
C(29) 1.105(2) 0.533(1) 0.383(1) 0.09(1) 1.000 Uani d
C(30) 0.786(2) 0.4145(8) 0.3704(8) 0.026(8) 1.000 Uani d
C(31) 0.847(2) 0.392(1) 0.347(1) 0.04(1) 1.000 Uani d
C(32) 0.826(2) 0.370(1) 0.3123(9) 0.04(1) 1.000 Uani d
C(33) 0.752(2) 0.362(1) 0.3026(8) 0.037(9) 1.000 Uani d
C(34) 0.694(2) 0.381(1) 0.3306(9) 0.038(9) 1.000 Uani d
C(35) 0.714(2) 0.407(1) 0.3644(8) 0.033(9) 1.000 Uani d
C(36) 0.734(2) 0.337(1) 0.260(1) 0.07(1) 1.000 Uani d
C(37) 0.670(2) 0.609(1) 0.3635(8) 0.04(1) 1.000 Uani d
C(38) 0.728(2) 0.618(1) 0.380(1) 0.07(1) 1.000 Uani d
C(39) 0.749(2) 0.661(1) 0.367(1) 0.06(1) 1.000 Uani d
C(40) 0.704(2) 0.694(1) 0.3350(9) 0.033(9) 1.000 Uani d
C(41) 0.641(2) 0.683(1) 0.3181(9) 0.038(9) 1.000 Uani d
C(42) 0.621(2) 0.638(1) 0.3326(8) 0.034(9) 1.000 Uani d
C(43) 0.714(8) 0.740(2) 0.322(2) 0.43(7) 1.000 Uani d
C(44) 0.633(2) 0.5154(9) 0.3159(9) 0.030(9) 1.000 Uani d
C(45) 0.703(2) 0.508(1) 0.2972(7) 0.036(9) 1.000 Uani d
C(46) 0.698(2) 0.485(1) 0.255(1) 0.06(1) 1.000 Uani d
C(47) 0.635(2) 0.477(1) 0.2343(9) 0.07(1) 1.000 Uani d
C(48) 0.575(2) 0.487(1) 0.261(1) 0.05(1) 1.000 Uani d
C(49) 0.570(2) 0.5033(9) 0.299(1) 0.040(9) 1.000 Uani d
C(50) 0.642(2) 0.455(1) 0.1919(8) 0.10(1) 1.000 Uani d
C(51) 0.484(1) 0.5968(8) 0.3948(6) 0.006(6) 1.000 Uani d
C(52) 0.400(2) 0.605(1) 0.3939(8) 0.027(8) 1.000 Uani d
C(53) 0.360(2) 0.646(1) 0.3755(9) 0.036(9) 1.000 Uani d
C(54) 0.280(2) 0.656(1) 0.372(1) 0.04(1) 1.000 Uani d
C(55) 0.243(2) 0.618(1) 0.386(1) 0.07(1) 1.000 Uani d
C(56) 0.283(2) 0.580(1) 0.4089(9) 0.035(9) 1.000 Uani d
C(57) 0.363(2) 0.5726(9) 0.4106(7) 0.016(7) 1.000 Uani d
C(58) 0.407(2) 0.5269(9) 0.4339(8) 0.026(8) 1.000 Uani d
C(59) 0.433(1) 0.4024(8) 0.4071(7) 0.014(6) 1.000 Uani d
C(60) 0.466(2) 0.430(1) 0.377(1) 0.05(1) 1.000 Uani d
C(61) 0.479(3) 0.415(1) 0.335(1) 0.08(1) 1.000 Uani d
C(62) 0.465(2) 0.374(1) 0.328(1) 0.11(1) 1.000 Uani d
C(63) 0.429(2) 0.340(1) 0.359(1) 0.08(1) 1.000 Uani d
C(64) 0.419(2) 0.358(1) 0.3994(9) 0.05(1) 1.000 Uani d
C(65) 0.482(3) 0.357(1) 0.285(1) 0.11(2) 1.000 Uani d
C(66) 0.320(2) 0.415(1) 0.493(1) 0.06(1) 1.000 Uani d
C(67) 0.264(2) 0.4533(9) 0.4955(9) 0.024(8) 1.000 Uani d
C(68) 0.192(2) 0.449(1) 0.5077(9) 0.031(8) 1.000 Uani d
C(69) 0.176(2) 0.404(1) 0.514(1) 0.04(1) 1.000 Uani d
C(70) 0.237(2) 0.362(1) 0.511(1) 0.07(1) 1.000 Uani d
C(71) 0.306(2) 0.371(1) 0.501(1) 0.06(1) 1.000 Uani d
C(72) 0.093(2) 0.394(1) 0.527(1) 0.07(1) 1.000 Uani d
C(73) -0.098(1) -0.5154(9) -0.0925(8) 0.020(7) 1.000 Uani d
C(74) -0.087(2) -0.488(1) -0.1298(9) 0.031(8) 1.000 Uani d
C(75) -0.020(1) -0.472(1) -0.1376(9) 0.030(8) 1.000 Uani d
C(76) 0.037(2) -0.488(1) -0.106(1) 0.05(1) 1.000 Uani d
C(77) 0.025(2) -0.511(1) -0.0677(9) 0.05(1) 1.000 Uani d
C(78) -0.043(1) -0.527(1) -0.0628(9) 0.040(9) 1.000 Uani d
C(79) 0.122(2) -0.472(1) -0.117(1) 0.09(2) 1.000 Uani d
C(80) -0.195(1) -0.5789(9) -0.1374(6) 0.016(7) 1.000 Uani d
C(81) -0.202(2) -0.625(1) -0.134(1) 0.08(1) 1.000 Uani d
C(82) -0.209(3) -0.656(2) -0.162(1) 0.11(2) 1.000 Uani d
C(83) -0.187(2) -0.635(1) -0.212(1) 0.07(1) 1.000 Uani d
C(84) -0.184(2) -0.582(1) -0.219(1) 0.06(1) 1.000 Uani d
C(85) -0.187(2) -0.556(1) -0.177(1) 0.06(1) 1.000 Uani d
C(86) -0.175(2) -0.660(1) -0.259(1) 0.08(1) 1.000 Uani d
C(87) -0.139(1) -0.605(1) -0.0148(9) 0.028(8) 1.000 Uani d
C(88) -0.122(2) -0.651(1) 0.010(1) 0.04(1) 1.000 Uani d
C(89) -0.043(2) -0.662(1) 0.0267(9) 0.042(9) 1.000 Uani d
C(90) -0.019(2) -0.709(1) 0.054(2) 0.11(2) 1.000 Uani d
C(91) -0.071(2) -0.739(1) 0.064(2) 0.21(2) 1.000 Uani d
C(92) -0.144(2) -0.726(1) 0.047(1) 0.05(1) 1.000 Uani d
C(93) -0.166(2) -0.684(1) 0.019(1) 0.04(1) 1.000 Uani d
C(94) -0.249(2) -0.670(1) 0.007(1) 0.035(9) 1.000 Uani d
C(95) -0.434(2) -0.727(1) 0.041(1) 0.05(1) 1.000 Uani d
C(96) -0.390(2) -0.7431(9) 0.0731(7) 0.017(7) 1.000 Uani d
C(97) -0.411(1) -0.781(1) 0.0976(8) 0.021(7) 1.000 Uani d
C(98) -0.473(2) -0.797(1) 0.090(1) 0.05(1) 1.000 Uani d
C(99) -0.517(2) -0.777(1) 0.0522(9) 0.032(8) 1.000 Uani d
C(100) -0.498(2) -0.739(1) 0.026(1) 0.035(9) 1.000 Uani d
C(101) -0.491(2) -0.840(1) 0.117(1) 0.07(1) 1.000 Uani d
C(102) -0.390(1) -0.696(1) -0.0600(6) 0.021(7) 1.000 Uani d
C(103) -0.399(2) -0.739(1) -0.0685(9) 0.06(1) 1.000 Uani d
C(104) -0.394(3) -0.755(1) -0.096(1) 0.09(2) 1.000 Uani d
C(105) -0.377(2) -0.728(1) -0.137(1) 0.08(1) 1.000 Uani d
C(106) -0.362(3) -0.676(1) -0.136(1) 0.09(1) 1.000 Uani d
C(107) -0.374(2) -0.663(1) -0.092(1) 0.06(1) 1.000 Uani d
C(108) -0.362(2) -0.740(1) -0.189(1) 0.06(1) 1.000 Uani d
C(109) -0.663(1) -0.5862(9) 0.0052(8) 0.022(8) 1.000 Uani d
C(110) -0.660(2) -0.627(1) 0.0296(9) 0.036(9) 1.000 Uani d
C(111) -0.729(2) -0.637(1) 0.0454(8) 0.030(8) 1.000 Uani d
C(112) -0.797(2) -0.603(1) 0.036(1) 0.05(1) 1.000 Uani d
C(113) -0.798(1) -0.561(1) 0.015(1) 0.04(1) 1.000 Uani d
C(114) -0.735(1) -0.552(1) -0.004(1) 0.036(8) 1.000 Uani d
C(115) -0.871(2) -0.613(1) 0.057(1) 0.09(1) 1.000 Uani d
C(116) -0.585(2) -0.588(1) -0.0952(8) 0.05(1) 1.000 Uani d
C(117) -0.633(3) -0.616(2) -0.108(1) 0.11(2) 1.000 Uani d
C(118) -0.639(3) -0.625(2) -0.142(2) 0.17(3) 1.000 Uani d
C(119) -0.596(3) -0.606(1) -0.1715(8) 0.09(1) 1.000 Uani d
C(120) -0.549(2) -0.578(2) -0.156(1) 0.13(2) 1.000 Uani d
C(121) -0.542(3) -0.560(2) -0.121(1) 0.20(2) 1.000 Uani d
C(122) -0.612(3) -0.615(2) -0.222(2) 0.17(3) 1.000 Uani d
C(123) -0.594(1) -0.4692(8) -0.0639(7) 0.007(6) 1.000 Uani d
C(124) -0.633(1) -0.423(1) -0.0864(8) 0.019(7) 1.000 Uani d
C(125) -0.717(1) -0.4153(8) -0.0880(8) 0.018(7) 1.000 Uani d
C(126) -0.765(2) -0.379(1) -0.114(1) 0.06(1) 1.000 Uani d
C(127) -0.719(2) -0.343(1) -0.131(1) 0.04(1) 1.000 Uani d
C(128) -0.639(2) -0.353(1) -0.131(1) 0.039(9) 1.000 Uani d
C(129) -0.600(2) -0.391(1) -0.111(1) 0.04(1) 1.000 Uani d
C(130) -0.516(1) -0.3979(8) -0.1068(6) 0.012(6) 1.000 Uani d
C(131) -0.370(2) -0.483(1) -0.1760(9) 0.034(9) 1.000 Uani d
C(132) -0.383(2) -0.529(1) -0.171(1) 0.08(1) 1.000 Uani d
C(133) -0.381(2) -0.552(1) -0.211(2) 0.09(2) 1.000 Uani d
C(134) -0.368(2) -0.537(1) -0.255(1) 0.05(1) 1.000 Uani d
C(135) -0.361(2) -0.491(2) -0.256(1) 0.08(1) 1.000 Uani d
C(136) -0.357(2) -0.463(1) -0.216(1) 0.06(1) 1.000 Uani d
C(137) -0.365(2) -0.565(1) -0.2934(9) 0.09(1) 1.000 Uani d
C(138) -0.335(1) -0.382(1) -0.1467(8) 0.020(7) 1.000 Uani d
C(139) -0.385(1) -0.3418(9) -0.1375(8) 0.024(8) 1.000 Uani d
C(140) -0.362(2) -0.300(1) -0.151(1) 0.04(1) 1.000 Uani d
C(141) -0.294(2) -0.299(1) -0.168(1) 0.04(1) 1.000 Uani d
C(142) -0.247(2) -0.341(1) -0.179(1) 0.04(1) 1.000 Uani d
C(143) -0.268(2) -0.386(1) -0.167(1) 0.04(1) 1.000 Uani d
C(144) -0.270(2) -0.251(1) -0.184(1) 0.06(1) 1.000 Uani d
C(145) 0.165(1) 0.084(1) 0.751(1) 0.034(9) 1.01(4) Uani d
C(146) 0.166(1) 0.1238(9) 0.7233(7) 0.019(7) 1.000 Uani d
C(147) 0.233(2) 0.130(1) 0.705(1) 0.035(9) 1.000 Uani d
C(148) 0.301(2) 0.1009(9) 0.714(1) 0.029(8) 1.000 Uani d
C(149) 0.300(2) 0.060(1) 0.743(1) 0.04(1) 1.000 Uani d
C(150) 0.233(2) 0.0455(9) 0.762(1) 0.030(8) 1.000 Uani d
C(151) 0.381(2) 0.110(1) 0.699(1) 0.05(1) 1.000 Uani d
C(152) 0.075(2) 0.0833(9) 0.8393(8) 0.036(7) 1.000 Uani d
C(153) 0.147(2) 0.074(1) 0.8594(9) 0.04(1) 1.000 Uani d
C(154) 0.149(2) 0.084(1) 0.905(1) 0.07(1) 1.000 Uani d
C(155) 0.084(2) 0.109(1) 0.934(1) 0.05(1) 1.000 Uani d
C(156) 0.010(2) 0.107(1) 0.911(1) 0.10(1) 1.000 Uani d
C(157) 0.011(2) 0.095(1) 0.8656(9) 0.08(1) 1.000 Uani d
C(158) 0.095(2) 0.117(1) 0.9767(9) 0.08(1) 1.000 Uani d
C(159) 0.088(2) -0.024(1) 0.8129(9) 0.030(9) 1.000 Uani d
C(160) 0.130(2) -0.0696(9) 0.8347(8) 0.021(8) 1.000 Uani d
C(161) 0.210(2) -0.077(1) 0.8354(8) 0.029(8) 1.000 Uani d
C(162) 0.246(1) -0.1208(9) 0.8570(8) 0.019(7) 1.000 Uani d
C(163) 0.208(2) -0.152(1) 0.8786(9) 0.032(8) 1.000 Uani d
C(164) 0.126(1) -0.1433(9) 0.8777(8) 0.018(7) 1.000 Uani d
C(165) 0.089(1) -0.1020(9) 0.8563(8) 0.014(7) 1.000 Uani d
C(166) -0.000(2) -0.097(1) 0.849(1) 0.06(1) 1.000 Uani d
C(167) -0.144(2) -0.0114(9) 0.9306(7) 0.024(7) 1.000 Uani d
C(168) -0.086(2) 0.008(1) 0.943(1) 0.08(1) 1.000 Uani d
C(169) -0.080(2) 0.029(1) 0.982(1) 0.08(2) 1.000 Uani d
C(170) -0.134(2) 0.025(2) 1.007(1) 0.08(1) 1.000 Uani d
C(171) -0.196(2) 0.006(1) 0.9990(8) 0.08(1) 1.000 Uani d
C(172) -0.198(2) -0.010(1) 0.965(1) 0.06(1) 1.000 Uani d
C(173) -0.116(3) 0.051(2) 1.043(1) 0.16(2) 1.000 Uani d
C(174) -0.180(2) -0.1045(9) 0.8938(8) 0.021(7) 1.000 Uani d
C(175) -0.132(2) -0.140(1) 0.920(1) 0.036(8) 1.000 Uani d
C(176) -0.154(2) -0.181(1) 0.936(1) 0.06(1) 1.000 Uani d
C(177) -0.227(2) -0.187(1) 0.922(1) 0.06(1) 1.000 Uani d
C(178) -0.277(2) -0.156(2) 0.897(2) 0.16(2) 1.000 Uani d
C(179) -0.254(2) -0.112(1) 0.882(2) 0.09(1) 1.000 Uani d
C(180) -0.253(3) -0.234(1) 0.943(2) 0.13(2) 1.000 Uani d
C(181) -0.321(2) 0.094(1) 0.894(1) 0.08(1) 1.000 Uani d
C(182) -0.241(2) 0.105(1) 0.902(1) 0.06(1) 1.000 Uani d
C(183) -0.234(2) 0.126(1) 0.9339(8) 0.04(1) 1.000 Uani d
C(184) -0.292(2) 0.139(1) 0.961(1) 0.05(1) 1.000 Uani d
C(185) -0.359(2) 0.130(1) 0.951(1) 0.06(1) 1.000 Uani d
C(186) -0.369(2) 0.104(1) 0.913(1) 0.06(1) 1.000 Uani d
C(187) -0.283(2) 0.161(1) 1.0014(9) 0.07(1) 1.000 Uani d
C(188) -0.418(2) 0.032(1) 0.8435(9) 0.038(9) 1.000 Uani d
C(189) -0.426(2) 0.000(1) 0.884(1) 0.10(1) 1.000 Uani d
C(190) -0.497(2) -0.011(1) 0.886(1) 0.06(1) 1.000 Uani d
C(191) -0.555(2) 0.007(2) 0.856(2) 0.10(2) 1.000 Uani d
C(192) -0.544(2) 0.031(2) 0.817(1) 0.15(2) 1.000 Uani d
C(193) -0.477(2) 0.049(1) 0.814(1) 0.13(1) 1.000 Uani d
C(194) -0.626(9) -0.007(3) 0.862(4) 0.41(8) 1.000 Uani d
C(195) -0.366(2) 0.107(1) 0.7520(9) 0.051(9) 1.000 Uani d
C(196) -0.386(1) 0.159(1) 0.7332(7) 0.023(7) 1.000 Uani d
C(197) -0.464(2) 0.174(1) 0.714(1) 0.06(1) 1.000 Uani d
C(198) -0.482(2) 0.214(1) 0.688(1) 0.06(1) 1.000 Uani d
C(199) -0.430(2) 0.242(1) 0.681(1) 0.05(1) 1.000 Uani d
C(200) -0.356(2) 0.233(1) 0.698(1) 0.05(1) 1.000 Uani d
C(201) -0.333(1) 0.189(1) 0.7228(7) 0.017(7) 1.000 Uani d
C(202) -0.255(1) 0.173(1) 0.7386(8) 0.017(7) 1.000 Uani d
C(203) -0.107(2) 0.201(1) 0.804(1) 0.06(1) 1.000 Uani d
C(204) -0.052(2) 0.222(1) 0.823(1) 0.06(1) 1.000 Uani d
C(205) -0.067(2) 0.241(2) 0.869(1) 0.09(2) 1.000 Uani d
C(206) -0.126(2) 0.232(1) 0.898(1) 0.07(1) 1.000 Uani d
C(207) -0.181(2) 0.214(1) 0.8769(8) 0.05(1) 1.000 Uani d
C(208) -0.173(2) 0.198(1) 0.8294(9) 0.05(1) 1.000 Uani d
C(209) -0.137(2) 0.253(1) 0.937(1) 0.08(1) 1.000 Uani d
C(210) -0.058(1) 0.2212(7) 0.7091(7) 0.008(6) 1.000 Uani d
C(211) -0.105(1) 0.243(1) 0.673(1) 0.032(8) 1.000 Uani d
C(212) -0.080(2) 0.278(1) 0.6432(9) 0.031(8) 1.000 Uani d
C(213) -0.011(2) 0.293(1) 0.650(1) 0.06(1) 1.000 Uani d
C(214) 0.032(2) 0.269(1) 0.6879(9) 0.029(8) 1.000 Uani d
C(215) 0.011(2) 0.2333(9) 0.7163(9) 0.026(8) 1.000 Uani d
C(216) 0.012(2) 0.332(1) 0.623(1) 0.05(1) 1.000 Uani d
C(217) 0.401(2) -0.018(1) -0.334(1) 0.06(1) 1.000 Uani d
C(218) 0.422(2) 0.002(1) -0.3805(8) 0.04(1) 1.000 Uani d
C(219) 0.488(2) 0.014(1) -0.3856(9) 0.027(8) 1.000 Uani d
C(220) 0.544(2) 0.0084(9) -0.350(1) 0.034(9) 1.000 Uani d
C(221) 0.524(2) -0.009(1) -0.3085(9) 0.033(9) 1.000 Uani d
C(222) 0.463(2) -0.027(1) -0.301(1) 0.06(1) 1.05(5) Uani d
C(223) 0.615(2) 0.024(1) -0.357(1) 0.044(9) 1.000 Uani d
C(224) 0.286(2) -0.081(1) -0.3735(8) 0.026(8) 1.000 Uani d
C(225) 0.217(2) -0.091(1) -0.381(1) 0.04(1) 1.000 Uani d
C(226) 0.212(1) -0.120(1) -0.4155(8) 0.029(8) 1.000 Uani d
C(227) 0.273(2) -0.134(1) -0.445(1) 0.033(9) 1.000 Uani d
C(228) 0.344(2) -0.121(1) -0.4414(9) 0.05(1) 1.000 Uani d
C(229) 0.353(2) -0.0947(9) -0.4049(9) 0.032(8) 1.000 Uani d
C(230) 0.264(2) -0.167(1) -0.484(1) 0.06(1) 1.000 Uani d
C(231) 0.357(1) -0.108(1) -0.2516(8) 0.025(8) 1.000 Uani d
C(232) 0.382(1) -0.163(1) -0.2386(9) 0.031(8) 1.000 Uani d
C(233) 0.460(1) -0.1843(9) -0.2326(9) 0.021(7) 1.000 Uani d
C(234) 0.482(2) -0.230(1) -0.221(1) 0.05(1) 1.000 Uani d
C(235) 0.431(2) -0.257(1) -0.208(1) 0.06(1) 1.000 Uani d
C(236) 0.352(2) -0.240(1) -0.2138(9) 0.035(9) 1.000 Uani d
C(237) 0.329(1) -0.1905(9) -0.2264(8) 0.014(7) 1.000 Uani d
C(238) 0.248(1) -0.168(1) -0.2363(8) 0.022(8) 1.000 Uani d
C(239) 0.051(1) -0.2178(7) -0.2060(8) 0.009(6) 1.000 Uani d
C(240) 0.102(1) -0.2632(9) -0.2032(9) 0.022(7) 1.000 Uani d
C(241) 0.077(2) -0.304(1) -0.1834(9) 0.032(9) 1.000 Uani d
C(242) 0.001(2) -0.2997(9) -0.1703(8) 0.036(9) 1.000 Uani d
C(243) -0.045(2) -0.256(1) -0.172(1) 0.04(1) 1.000 Uani d
C(244) -0.021(1) -0.216(1) -0.190(1) 0.030(8) 1.000 Uani d
C(245) -0.022(2) -0.344(1) -0.151(1) 0.06(1) 1.000 Uani d
C(246) 0.102(1) -0.2001(8) -0.2940(7) 0.013(6) 1.000 Uani d
C(247) 0.057(2) -0.230(1) -0.3038(8) 0.037(9) 1.000 Uani d
C(248) 0.064(2) -0.254(2) -0.334(2) 0.10(2) 1.000 Uani d
C(249) 0.131(2) -0.250(1) -0.3695(9) 0.04(1) 1.000 Uani d
C(250) 0.181(2) -0.217(1) -0.3585(8) 0.033(8) 1.000 Uani d
C(251) 0.161(2) -0.1932(9) -0.3225(8) 0.022(7) 1.000 Uani d
C(252) 0.144(2) -0.275(1) -0.417(1) 0.07(1) 1.000 Uani d
C(253) -0.178(1) -0.0797(9) -0.2551(9) 0.026(8) 1.000 Uani d
C(254) -0.188(2) -0.126(1) -0.243(2) 0.12(2) 1.000 Uani d
C(255) -0.260(2) -0.132(1) -0.229(2) 0.10(1) 1.000 Uani d
C(256) -0.316(2) -0.093(1) -0.226(1) 0.05(1) 1.000 Uani d
C(257) -0.308(2) -0.050(1) -0.2366(8) 0.029(8) 1.000 Uani d
C(258) -0.239(1) -0.0392(9) -0.2520(9) 0.022(8) 1.000 Uani d
C(259) -0.395(2) -0.104(1) -0.217(1) 0.08(1) 1.000 Uani d
C(260) -0.081(1) -0.0799(8) -0.3379(6) 0.008(6) 1.000 Uani d
C(261) -0.145(2) -0.059(1) -0.3584(8) 0.032(8) 1.000 Uani d
C(262) -0.150(2) -0.067(1) -0.405(1) 0.06(1) 1.000 Uani d
C(263) -0.093(2) -0.102(1) -0.4301(8) 0.037(9) 1.000 Uani d
C(264) -0.026(2) -0.119(1) -0.400(1) 0.06(1) 1.000 Uani d
C(265) -0.021(2) -0.108(1) -0.3548(9) 0.05(1) 1.000 Uani d
C(266) -0.095(2) -0.111(1) -0.4720(8) 0.05(1) 1.000 Uani d
C(267) -0.093(2) 0.026(1) -0.3085(9) 0.05(1) 1.000 Uani d
C(268) -0.141(1) 0.0712(9) -0.3357(8) 0.022(7) 1.000 Uani d
C(269) -0.220(2) 0.077(1) -0.3359(7) 0.036(9) 1.000 Uani d
C(270) -0.261(1) 0.1222(8) -0.3575(7) 0.004(6) 1.000 Uani d
C(271) -0.226(1) 0.153(1) -0.3799(9) 0.030(8) 1.000 Uani d
C(272) -0.147(1) 0.1485(9) -0.3806(7) 0.017(7) 1.000 Uani d
C(273) -0.105(1) 0.1070(8) -0.3561(6) 0.003(6) 1.000 Uani d
C(274) 0.071(2) -0.004(1) -0.4291(9) 0.039(9) 1.000 Uani d
C(275) 0.135(1) 0.0149(9) -0.4225(8) 0.018(7) 1.000 Uani d
C(276) -0.016(1) 0.1022(9) -0.349(1) 0.041(8) 1.000 Uani d
C(277) 0.067(2) -0.028(1) -0.467(1) 0.05(1) 1.000 Uani d
C(278) 0.129(2) -0.036(1) -0.4969(8) 0.05(1) 1.000 Uani d
C(279) 0.192(2) -0.018(1) -0.4876(9) 0.046(9) 1.000 Uani d
C(280) 0.194(1) 0.005(1) -0.456(1) 0.04(1) 1.000 Uani d
C(281) 0.115(2) -0.066(1) -0.536(1) 0.07(1) 1.000 Uani d
C(282) 0.171(2) 0.111(1) -0.392(1) 0.05(1) 1.000 Uani d
C(283) 0.122(1) 0.156(1) -0.390(1) 0.05(1) 1.000 Uani d
C(284) 0.147(2) 0.199(1) -0.403(1) 0.07(1) 1.000 Uani d
C(285) 0.210(2) 0.195(1) -0.428(1) 0.05(1) 1.000 Uani d
C(286) 0.261(2) 0.152(1) -0.431(1) 0.07(1) 1.000 Uani d
C(287) 0.245(2) 0.109(1) -0.416(2) 0.10(2) 1.000 Uani d
C(288) 0.229(2) 0.242(1) -0.451(1) 0.08(1) 1.000 Uani d
C(289) 0.174(3) 0.406(2) 0.279(2) 0.15(2) 1.000 Uani d
C(290) 0.120(3) 0.380(2) 0.281(1) 0.13(2) 1.000 Uani d
C(291) 0.042(2) 0.394(2) 0.267(2) 0.14(2) 1.000 Uani d
C(292) 0.010(2) 0.446(1) 0.257(1) 0.05(1) 1.000 Uani d
C(293) 0.074(2) 0.472(1) 0.253(1) 0.08(1) 1.000 Uani d
C(294) 0.146(2) 0.452(1) 0.266(1) 0.08(1) 1.000 Uani d
C(295) -0.070(2) 0.460(2) 0.246(1) 0.12(2) 1.000 Uani d
C(296) 0.254(2) 0.390(2) 0.299(2) 0.24(2) 1.000 Uani d
C(297) 0.175(2) 0.383(3) 0.396(1) 0.25(3) 1.000 Uani d
C(298) 0.216(3) 0.318(2) 0.400(2) 0.14(2) 1.000 Uani d
C(299) 0.202(4) 0.270(2) 0.408(2) 0.27(3) 1.000 Uani d
C(300) 0.120(3) 0.267(2) 0.413(2) 0.15(2) 1.000 Uani d
C(301) 0.067(5) 0.314(2) 0.409(2) 0.20(4) 1.000 Uani d
C(302) 0.095(6) 0.360(3) 0.404(2) 0.34(5) 1.000 Uani d
C(303) 0.213(3) 0.417(2) 0.389(1) 0.17(2) 1.000 Uani d
C(304) 0.081(3) 0.231(2) 0.431(3) 0.32(4) 1.000 Uani d
C(305) 0.370(3) 0.161(2) 0.338(2) 0.13(2) 1.000 Uani d
C(306) 0.307(3) 0.140(2) 0.342(1) 0.11(2) 1.000 Uani d
C(307) 0.240(2) 0.162(2) 0.333(1) 0.15(2) 1.000 Uani d
C(308) 0.218(3) 0.206(2) 0.297(3) 0.22(3) 1.000 Uani d
C(309) 0.268(3) 0.226(2) 0.311(1) 0.17(2) 1.000 Uani d
C(310) 0.359(2) 0.210(1) 0.319(1) 0.07(1) 1.000 Uani d
C(311) 0.455(2) 0.138(1) 0.355(1) 0.06(1) 1.000 Uani d
C(312) 0.148(2) 0.231(2) 0.294(2) 0.21(3) 1.000 Uani d
C(313) 0.319(2) 0.159(1) 0.465(1) 0.06(1) 1.000 Uani d
C(314) 0.378(2) 0.179(1) 0.467(1) 0.06(1) 1.000 Uani d
C(315) 0.442(2) 0.147(1) 0.488(1) 0.06(1) 1.000 Uani d
C(316) 0.440(2) 0.100(1) 0.491(1) 0.07(1) 1.000 Uani d
C(317) 0.381(2) 0.082(1) 0.481(1) 0.07(1) 1.000 Uani d
C(318) 0.335(2) 0.103(1) 0.468(1) 0.06(1) 1.000 Uani d
C(319) 0.367(2) 0.231(1) 0.456(1) 0.07(1) 1.000 Uani d
C(320) 0.399(2) 0.028(1) 0.491(1) 0.06(1) 1.000 Uani d
C(321) 0.129(2) 0.396(1) 0.761(1) 0.07(1) 1.000 Uani d
C(322) 0.150(2) 0.410(1) 0.802(1) 0.06(1) 1.000 Uani d
C(323) 0.097(2) 0.397(1) 0.835(1) 0.07(1) 1.000 Uani d
C(324) 0.032(2) 0.364(1) 0.826(1) 0.08(1) 1.000 Uani d
C(325) 0.030(2) 0.358(1) 0.792(1) 0.07(1) 1.000 Uani d
C(326) 0.070(2) 0.369(1) 0.754(1) 0.07(1) 1.000 Uani d
C(327) 0.156(2) 0.397(1) 0.730(1) 0.08(1) 1.000 Uani d
C(328) 0.011(2) 0.346(1) 0.876(1) 0.07(1) 1.000 Uani d
C(329) 0.225(2) 0.218(1) 0.814(1) 0.06(1) 1.000 Uiso d
C(330) 0.233(3) 0.267(2) 0.818(2) 0.15(3) 1.000 Uani d
C(331) 0.309(3) 0.267(2) 0.813(1) 0.11(2) 1.000 Uani d
C(332) 0.374(2) 0.229(2) 0.810(1) 0.10(2) 1.000 Uani d
C(333) 0.355(3) 0.184(2) 0.806(1) 0.11(2) 1.000 Uani d
C(334) 0.277(3) 0.174(2) 0.806(1) 0.11(2) 1.000 Uani d
C(335) 0.153(3) 0.223(3) 0.816(2) 0.21(3) 1.000 Uani d
C(336) 0.458(3) 0.241(2) 0.815(3) 0.37(5) 1.000 Uani d

loop_
_atom_site_aniso_label
_atom_site_aniso_U_11
_atom_site_aniso_U_22
_atom_site_aniso_U_33
_atom_site_aniso_U_12
_atom_site_aniso_U_13
_atom_site_aniso_U_23
Te(1) 0.023(1) 0.019(1) 0.019(1) -0.0017(8) 0.0024(9) 0.0038(8)
Te(2) 0.020(1) 0.025(1) 0.030(1) -0.0001(9) 0.0010(9) -0.0001(9)
Te(3) 0.021(1) 0.021(1) 0.021(1) 0.0009(8) 0.0033(9) -0.0005(8)
Te(4) 0.022(1) 0.021(1) 0.030(1) -0.0034(8) 0.0013(9) 0.0068(9)
Te(5) 0.018(1) 0.024(1) 0.023(1) -0.0033(8) 0.0002(9) 0.0067(8)
Te(6) 0.024(1) 0.023(1) 0.022(1) -0.0002(9) 0.0036(9) 0.0025(9)
Te(7) 0.018(1) 0.021(1) 0.025(1) -0.0021(8) 0.0045(9) 0.0072(9)
Te(8) 0.019(1) 0.020(1) 0.019(1) 0.0008(8) 0.0024(9) 0.0028(8)
Te(9) 0.018(1) 0.024(1) 0.020(1) -0.0015(8) 0.0035(9) 0.0049(9)
Te(10) 0.017(1) 0.021(1) 0.015(1) 0.0020(8) 0.0025(8) 0.0008(8)
Te(11) 0.016(1) 0.024(1) 0.023(1) 0.0042(8) -0.0030(9) 0.0042(9)
Te(12) 0.018(1) 0.021(1) 0.018(1) 0.0021(8) 0.0035(8) -0.0001(8)
Te(13) 0.018(1) 0.020(1) 0.019(1) 0.0002(8) 0.0005(8) 0.0030(8)
Te(14) 0.020(1) 0.018(1) 0.019(1) -0.0003(8) 0.0050(9) -0.0007(8)
Te(15) 0.024(1) 0.019(1) 0.020(1) -0.0004(8) 0.0039(9) 0.0054(8)
Te(16) 0.019(1) 0.017(1) 0.020(1) 0.0000(8) 0.0014(9) 0.0036(8)
O(1) 0.03(1) 0.04(1) 0.04(1) -0.027(8) 0.021(9) -0.01(1)
O(2) 0.02(1) 0.03(1) 0.04(1) -0.002(9) 0.00(1) 0.02(1)
O(3) 0.04(1) 0.03(1) 0.02(1) -0.00(1) -0.01(1) 0.006(9)
O(4) 0.05(1) 0.04(1) 0.02(1) -0.014(9) 0.000(9) -0.040(8)
O(5) 0.02(1) 0.04(1) 0.02(1) -0.010(9) -0.022(9) 0.013(9)
O(6) 0.02(1) 0.03(1) 0.02(1) 0.003(8) 0.002(9) -0.008(8)
O(7) 0.04(1) 0.03(1) 0.014(9) -0.024(8) 0.015(9) -0.034(7)
O(8) 0.03(1) 0.01(1) 0.07(1) 0.004(8) 0.00(1) 0.03(1)
O(9) 0.02(1) 0.06(1) 0.06(2) -0.01(1) -0.00(1) -0.01(1)
O(10) 0.02(1) 0.02(1) 0.04(1) 0.001(9) -0.01(1) 0.023(9)
O(11) 0.03(1) 0.02(1) -0.006(8) 0.019(8) 0.007(8) 0.024(7)
O(12) 0.05(1) 0.04(1) -0.003(8) -0.00(1) 0.001(9) -0.010(8)
O(13) 0.004(9) 0.02(1) 0.04(1) -0.000(8) 0.008(9) 0.005(9)
O(14) 0.02(1) 0.02(1) 0.04(1) -0.001(9) -0.00(1) 0.015(9)
O(15) 0.01(1) 0.03(1) 0.03(1) -0.005(8) 0.010(9) 0.007(9)
O(16) 0.02(1) 0.02(1) 0.06(1) 0.003(9) 0.01(1) 0.02(1)
O(17) 0.03(1) 0.04(1) 0.07(2) 0.00(1) -0.01(1) 0.05(1)
O(18) 0.01(1) 0.05(1) 0.01(1) -0.007(9) 0.008(8) -0.008(9)
O(19) 0.03(1) 0.03(1) 0.01(1) -0.012(8) 0.002(8) -0.017(8)
O(20) 0.02(1) 0.02(1) 0.02(1) 0.017(9) 0.004(9) 0.015(8)
O(21) 0.02(1) 0.008(9) 0.03(1) 0.002(7) 0.007(9) 0.006(8)
O(22) 0.006(9) 0.03(1) 0.03(1) 0.010(8) 0.008(9) 0.003(9)
O(23) 0.03(1) 0.03(1) 0.03(1) -0.002(9) -0.033(9) 0.010(9)
O(24) 0.02(1) 0.05(1) 0.02(1) -0.00(1) 0.005(9) 0.01(1)
O(25) -0.002(9) 0.02(1) 0.09(2) 0.013(8) 0.01(1) 0.04(1)
O(26) 0.02(1) 0.03(1) 0.03(1) 0.022(9) -0.00(1) 0.02(1)
O(27) 0.06(1) 0.03(1) 0.05(1) -0.02(1) 0.01(1) -0.02(1)
O(28) 0.004(9) 0.02(1) 0.04(1) 0.014(8) -0.014(9) 0.011(9)
O(29) 0.01(1) 0.10(2) 0.03(1) 0.01(1) 0.01(1) -0.02(1)
O(30) 0.04(1) 0.02(1) 0.000(8) 0.004(9) -0.009(8) -0.026(7)
O(31) 0.02(1) 0.03(1) 0.012(9) 0.005(8) 0.023(8) -0.010(8)
O(32) 0.02(1) 0.04(1) 0.02(1) -0.002(9) -0.012(8) -0.023(9)
O(33) 0.05(1) 0.04(1) 0.01(1) 0.00(1) -0.01(1) 0.000(9)
O(34) 0.03(1) 0.04(1) 0.002(9) -0.010(9) -0.007(8) 0.003(8)
O(35) 0.03(1) 0.03(1) -0.012(7) -0.004(8) 0.007(7) -0.028(6)
O(36) 0.04(1) 0.02(1) 0.07(2) -0.013(9) 0.03(1) 0.00(1)
O(37) 0.05(1) 0.03(1) 0.03(1) -0.01(1) 0.04(1) -0.002(9)
O(38) 0.02(1) 0.010(9) 0.02(1) -0.002(8) 0.002(9) 0.007(8)
O(39) 0.02(1) 0.03(1) 0.002(8) 0.002(8) -0.007(8) -0.012(8)
O(40) 0.02(1) 0.07(1) 0.02(1) -0.030(9) -0.027(8) 0.04(1)
C(1) 0.05(2) 0.01(1) 0.04(2) -0.00(1) 0.03(1) 0.02(1)
C(2) 0.03(2) 0.09(3) -0.00(1) -0.00(2) -0.00(1) 0.01(2)
C(3) 0.05(2) 0.03(2) 0.03(2) -0.02(1) -0.02(2) 0.04(1)
C(4) 0.02(2) 0.06(2) 0.03(2) 0.00(2) -0.02(1) 0.01(2)
C(5) 0.05(2) 0.05(2) 0.05(2) -0.05(1) 0.02(2) -0.01(2)
C(6) 0.02(2) 0.05(2) 0.03(2) 0.02(2) 0.00(1) 0.00(2)
C(7) 0.07(2) 0.05(2) 0.06(2) -0.05(2) 0.02(2) 0.00(2)
C(8) 0.07(3) 0.04(2) 0.01(2) 0.01(2) -0.01(2) -0.01(1)
C(9) 0.03(2) 0.07(2) 0.02(2) -0.00(2) -0.00(1) 0.01(2)
C(10) 0.06(2) 0.04(2) 0.01(1) -0.00(2) 0.03(1) -0.02(1)
C(11) 0.03(2) 0.05(2) 0.03(2) -0.00(2) -0.02(2) -0.01(2)
C(12) 0.05(2) 0.02(2) 0.02(2) 0.01(1) 0.00(1) -0.02(1)
C(13) 0.04(2) 0.09(3) 0.04(2) -0.02(2) -0.01(2) -0.03(2)
C(14) 0.09(3) 0.04(2) 0.02(2) -0.00(2) 0.03(2) -0.03(1)
C(15) 0.05(2) 0.06(2) 0.01(1) -0.03(2) 0.00(1) -0.00(1)
C(16) 0.02(2) 0.03(2) 0.01(1) -0.00(1) -0.01(1) 0.00(1)
C(17) 0.06(2) 0.02(2) 0.02(2) 0.01(2) 0.01(2) 0.01(1)
C(18) 0.03(2) 0.04(2) 0.03(2) 0.01(1) 0.00(1) -0.02(1)
C(19) 0.04(2) 0.01(1) 0.03(2) 0.01(1) 0.01(1) 0.00(1)
C(20) 0.06(2) 0.05(2) 0.01(2) 0.02(2) 0.01(2) 0.02(1)
C(21) 0.03(2) 0.04(2) 0.01(1) 0.02(2) -0.01(1) 0.01(1)
C(22) -0.01(1) 0.03(1) 0.02(1) 0.01(1) 0.00(1) -0.02(1)
C(23) 0.03(2) -0.01(1) 0.03(2) 0.01(1) 0.01(1) 0.00(1)
C(24) 0.03(2) 0.11(3) 0.07(2) -0.04(2) -0.04(2) 0.07(2)
C(25) 0.01(2) 0.08(3) 0.06(2) -0.00(2) -0.04(2) 0.03(2)
C(26) 0.04(2) 0.08(2) -0.00(1) -0.04(1) -0.01(1) 0.01(1)
C(27) 0.05(2) 0.01(2) 0.07(2) 0.01(1) 0.02(2) 0.03(1)
C(28) 0.02(2) 0.06(2) 0.02(1) -0.01(1) 0.03(1) 0.02(1)
C(29) 0.03(2) 0.10(3) 0.15(4) -0.03(2) -0.05(2) 0.06(3)
C(30) 0.06(2) -0.00(1) 0.01(1) 0.02(1) 0.00(1) -0.00(1)
C(31) 0.07(2) 0.01(1) 0.05(2) -0.00(2) -0.00(2) -0.01(1)
C(32) 0.06(2) 0.01(2) 0.03(2) 0.02(2) 0.02(2) 0.01(1)
C(33) 0.03(2) 0.08(2) 0.00(1) -0.02(2) -0.01(1) -0.00(1)
C(34) 0.04(2) 0.03(2) 0.03(2) -0.00(2) -0.01(2) -0.02(1)
C(35) 0.06(2) 0.03(2) 0.01(1) -0.02(1) 0.00(1) 0.02(1)
C(36) 0.07(2) 0.10(3) 0.07(2) -0.05(2) 0.04(2) -0.07(2)
C(37) 0.09(3) 0.02(2) 0.00(1) 0.02(2) -0.01(2) -0.01(1)
C(38) 0.06(2) 0.03(2) 0.11(3) 0.01(2) -0.06(2) -0.01(2)
C(39) 0.07(2) 0.05(2) 0.08(3) -0.03(2) -0.05(2) 0.02(2)
C(40) 0.04(2) 0.02(2) 0.03(2) 0.01(1) 0.01(2) 0.01(1)
C(41) 0.03(2) 0.05(2) 0.03(2) 0.01(2) -0.00(1) -0.03(1)
C(42) 0.04(2) 0.06(2) 0.02(1) -0.03(1) 0.02(1) -0.02(1)
C(43) 1.1(3) 0.02(4) 0.16(6) -0.0(1) -0.1(1) 0.04(4)
C(44) 0.05(2) 0.01(1) 0.03(2) 0.00(1) 0.02(2) -0.01(1)
C(45) 0.04(2) 0.07(2) -0.01(1) 0.01(2) -0.02(1) 0.01(1)
C(46) 0.06(3) 0.06(3) 0.04(2) 0.03(2) 0.01(2) 0.00(2)
C(47) 0.09(3) 0.10(3) 0.00(1) 0.03(2) -0.03(2) -0.04(2)
C(48) 0.05(2) 0.04(2) 0.06(2) 0.02(2) 0.02(2) -0.02(2)
C(49) 0.03(2) 0.01(1) 0.08(2) -0.00(1) -0.01(2) -0.03(1)
C(50) 0.10(3) 0.17(3) 0.02(1) 0.04(2) -0.01(2) -0.10(1)
C(51) 0.01(1) 0.02(1) -0.01(1) -0.002(9) -0.001(9) -0.014(9)
C(52) 0.02(2) 0.04(2) 0.02(1) 0.01(1) -0.01(1) -0.02(1)
C(53) 0.03(2) 0.03(2) 0.03(2) 0.02(1) -0.00(2) 0.01(2)
C(54) 0.04(2) 0.02(2) 0.06(2) -0.02(1) -0.02(2) 0.02(2)
C(55) 0.05(2) 0.11(4) 0.03(2) 0.01(2) 0.01(2) 0.03(2)
C(56) 0.04(2) 0.03(2) 0.04(2) -0.01(1) 0.02(2) -0.01(1)
C(57) 0.03(2) 0.02(1) 0.00(1) 0.00(1) -0.00(1) -0.00(1)
C(58) 0.05(2) 0.02(1) 0.02(1) -0.02(1) 0.04(1) -0.01(1)
C(59) 0.02(1) 0.02(1) 0.02(1) -0.012(9) 0.01(1) -0.03(1)
C(60) 0.02(2) 0.10(3) 0.04(2) -0.02(2) 0.02(2) -0.01(2)
C(61) 0.13(4) 0.04(2) 0.06(3) 0.01(3) -0.02(3) -0.01(2)
C(62) 0.05(2) 0.13(3) 0.10(3) 0.09(2) 0.08(2) 0.11(2)
C(63) 0.04(2) 0.07(3) 0.13(3) -0.03(2) -0.04(2) 0.00(2)
C(64) 0.04(2) 0.10(3) 0.01(2) -0.01(2) -0.02(1) 0.02(2)
C(65) 0.14(4) 0.03(2) 0.15(4) 0.04(2) 0.04(3) -0.01(2)
C(66) 0.02(2) 0.05(2) 0.12(3) -0.01(2) 0.05(2) -0.01(2)
C(67) 0.03(2) 0.02(1) 0.02(2) -0.01(1) 0.01(1) 0.02(1)
C(68) 0.05(2) 0.02(2) 0.03(2) -0.02(1) 0.03(1) -0.01(1)
C(69) 0.03(2) 0.06(2) 0.03(2) -0.01(2) 0.01(1) 0.03(2)
C(70) 0.03(2) 0.02(2) 0.16(4) 0.00(2) -0.01(2) 0.05(2)
C(71) 0.02(2) 0.04(2) 0.12(3) 0.02(1) 0.03(2) 0.05(2)
C(72) 0.03(2) 0.11(3) 0.07(3) -0.02(2) 0.02(2) -0.01(2)
C(73) -0.00(1) 0.03(2) 0.03(2) -0.00(1) 0.01(1) -0.00(1)
C(74) 0.03(2) 0.03(2) 0.04(2) -0.00(1) 0.03(1) -0.02(1)
C(75) 0.02(1) 0.03(2) 0.04(2) 0.01(1) -0.00(1) -0.02(1)
C(76) 0.03(2) 0.06(2) 0.06(2) -0.03(1) 0.05(2) -0.01(2)
C(77) 0.05(2) 0.09(3) 0.01(2) -0.03(2) -0.01(2) 0.00(2)
C(78) 0.01(1) 0.08(2) 0.03(2) -0.02(1) -0.01(1) 0.05(2)
C(79) 0.06(2) 0.13(3) 0.11(3) -0.06(2) -0.03(2) -0.02(3)
C(80) 0.04(2) 0.03(1) -0.020(9) -0.02(1) -0.00(1) -0.006(9)
C(81) 0.16(4) 0.08(2) 0.03(2) -0.07(2) 0.00(2) -0.04(2)
C(82) 0.14(4) 0.11(4) 0.07(3) 0.04(3) -0.06(3) -0.04(3)
C(83) 0.02(2) 0.07(3) 0.10(3) 0.03(2) -0.02(2) -0.04(2)
C(84) 0.05(2) 0.10(3) 0.06(2) -0.03(2) -0.02(2) -0.01(2)
C(85) 0.06(2) 0.05(2) 0.06(2) 0.02(2) -0.03(2) -0.00(2)
C(86) 0.12(3) 0.06(2) 0.03(2) 0.03(2) -0.04(2) -0.04(2)
C(87) 0.01(1) 0.05(2) 0.03(2) -0.01(1) 0.02(1) 0.01(1)
C(88) 0.02(2) 0.03(2) 0.07(3) -0.00(1) -0.00(2) 0.01(2)
C(89) 0.05(2) 0.03(2) 0.03(2) 0.03(2) -0.03(2) -0.01(1)
C(90) 0.05(3) 0.05(2) 0.23(5) -0.01(2) -0.01(3) 0.10(3)
C(91) 0.02(2) 0.05(2) 0.51(9) 0.03(2) 0.03(4) 0.17(3)
C(92) 0.02(2) 0.04(2) 0.09(3) 0.01(2) -0.01(2) 0.02(2)
C(93) 0.04(2) 0.04(2) 0.06(2) -0.01(2) -0.03(2) 0.03(2)
C(94) 0.03(2) 0.03(2) 0.04(2) 0.00(1) -0.01(2) 0.04(1)
C(95) 0.02(2) 0.06(2) 0.06(2) -0.01(1) 0.04(2) -0.03(2)
C(96) 0.04(2) 0.01(1) -0.01(1) 0.01(1) 0.00(1) -0.00(1)
C(97) 0.01(1) 0.04(2) 0.01(1) 0.00(1) 0.00(1) 0.01(1)
C(98) 0.04(2) 0.04(2) 0.06(2) -0.02(2) 0.01(2) 0.02(2)
C(99) 0.03(2) 0.03(2) 0.04(2) -0.01(1) 0.02(1) -0.02(1)
C(100) 0.02(2) 0.03(2) 0.05(2) -0.01(1) 0.02(1) -0.01(2)
C(101) 0.06(2) 0.08(3) 0.06(2) -0.04(2) 0.01(2) 0.02(2)
C(102) 0.01(1) 0.07(2) -0.024(9) 0.00(1) -0.002(9) -0.01(1)
C(103) 0.11(3) 0.08(2) 0.01(1) -0.04(2) 0.01(2) -0.05(1)
C(104) 0.14(4) 0.09(3) 0.07(3) -0.06(3) 0.02(3) -0.02(3)
C(105) 0.02(2) 0.13(3) 0.08(2) 0.05(2) -0.04(1) -0.11(2)
C(106) 0.16(4) 0.07(3) 0.02(2) 0.05(3) -0.03(2) -0.04(2)
C(107) 0.07(2) 0.08(3) 0.02(2) -0.00(2) 0.01(2) -0.01(2)
C(108) 0.08(3) 0.06(2) 0.04(2) 0.01(2) -0.04(2) -0.03(2)
C(109) 0.03(2) 0.01(1) 0.03(2) -0.00(1) 0.01(1) -0.01(1)
C(110) 0.06(2) 0.02(2) 0.04(2) -0.02(1) 0.01(2) -0.02(1)
C(111) 0.03(2) 0.04(2) 0.02(1) -0.02(1) 0.02(1) -0.02(1)
C(112) 0.04(2) 0.04(2) 0.06(2) -0.00(2) 0.02(2) 0.02(2)
C(113) 0.01(1) 0.04(2) 0.09(2) -0.02(1) 0.04(2) -0.02(2)
C(114) 0.01(1) 0.03(2) 0.07(2) 0.00(1) 0.01(1) 0.05(1)
C(115) 0.01(2) 0.14(4) 0.11(3) -0.03(2) 0.01(2) 0.07(3)
C(116) 0.12(3) 0.05(2) -0.01(1) -0.04(2) 0.02(2) -0.02(1)
C(117) 0.13(4) 0.14(4) 0.08(3) -0.06(3) -0.00(3) -0.01(3)
C(118) 0.18(6) 0.20(6) 0.13(5) -0.07(4) 0.01(5) -0.01(5)
C(119) 0.21(5) 0.11(3) -0.02(1) -0.06(3) 0.03(2) -0.04(1)
C(120) 0.03(2) 0.26(6) 0.10(4) -0.04(3) -0.01(3) -0.03(4)
C(121) 0.16(5) 0.43(8) 0.01(2) -0.05(5) 0.04(2) -0.11(3)
C(122) 0.16(4) 0.17(5) 0.20(6) -0.11(3) -0.10(4) 0.08(4)
C(123) -0.01(1) 0.02(1) 0.01(1) -0.009(9) -0.00(1) 0.02(1)
C(124) 0.02(1) 0.03(2) 0.01(1) 0.01(1) -0.01(1) -0.01(1)
C(125) 0.03(1) 0.00(1) 0.03(2) -0.02(1) 0.01(1) -0.01(1)
C(126) 0.08(3) 0.04(2) 0.06(2) 0.01(2) 0.04(2) 0.02(2)
C(127) 0.06(2) 0.04(2) 0.04(2) -0.03(1) -0.01(2) 0.02(1)
C(128) 0.03(2) 0.03(2) 0.04(2) 0.03(1) -0.02(2) -0.02(1)
C(129) 0.05(2) 0.03(2) 0.04(2) -0.01(2) 0.03(2) -0.01(2)
C(130) 0.04(2) 0.02(1) -0.015(9) -0.02(1) 0.00(1) -0.001(9)
C(131) 0.02(2) 0.04(2) 0.03(2) 0.02(2) -0.02(1) 0.00(2)
C(132) 0.05(3) 0.08(3) 0.11(3) -0.01(2) -0.00(2) -0.07(2)
C(133) 0.05(3) 0.04(3) 0.16(4) 0.01(2) -0.03(3) -0.03(3)
C(134) 0.03(2) 0.06(2) 0.04(2) 0.01(2) -0.03(2) -0.01(2)
C(135) 0.01(2) 0.10(3) 0.12(4) 0.01(2) 0.01(2) -0.01(3)
C(136) 0.06(2) 0.07(3) 0.03(2) 0.02(2) 0.03(2) 0.02(2)
C(137) 0.06(2) 0.15(3) 0.05(2) 0.02(2) -0.02(2) -0.10(2)
C(138) 0.01(1) 0.03(2) 0.02(2) -0.01(1) -0.00(1) 0.00(1)
C(139) 0.03(2) 0.03(2) 0.02(1) -0.01(1) -0.02(1) 0.00(1)
C(140) 0.01(2) 0.06(2) 0.05(2) -0.00(1) -0.01(1) 0.02(2)
C(141) 0.04(2) 0.01(1) 0.08(3) -0.02(1) -0.02(2) 0.02(2)
C(142) 0.05(2) 0.03(2) 0.04(2) -0.01(2) 0.01(2) 0.01(2)
C(143) 0.03(2) 0.01(2) 0.08(2) 0.01(1) 0.02(2) 0.03(2)
C(144) 0.06(2) 0.02(2) 0.09(3) -0.02(1) 0.01(2) 0.04(2)
C(145) -0.00(1) 0.04(2) 0.06(2) 0.00(1) 0.01(1) 0.03(2)
C(146) 0.02(2) 0.03(2) -0.00(1) 0.01(1) -0.01(1) 0.01(1)
C(147) 0.02(2) 0.04(2) 0.04(2) -0.00(1) -0.01(1) 0.02(2)
C(148) 0.03(2) 0.02(1) 0.05(2) -0.02(1) 0.00(1) 0.00(1)
C(149) 0.03(2) 0.03(2) 0.06(2) 0.02(2) -0.01(2) -0.03(2)
C(150) 0.02(2) 0.02(2) 0.05(2) 0.00(1) 0.01(1) -0.02(1)
C(151) 0.03(2) 0.05(2) 0.07(2) -0.03(1) 0.05(2) -0.02(2)
C(152) 0.06(2) 0.03(1) 0.02(1) -0.01(1) -0.02(1) -0.048(9)
C(153) 0.04(2) 0.05(2) 0.03(2) 0.01(2) 0.00(2) -0.02(2)
C(154) 0.12(3) 0.08(3) 0.02(2) -0.03(2) -0.06(2) 0.02(2)
C(155) 0.06(2) 0.05(2) 0.04(2) 0.00(2) -0.00(2) 0.01(2)
C(156) 0.16(4) 0.09(3) 0.03(2) 0.07(3) -0.06(2) -0.05(2)
C(157) 0.03(2) 0.16(4) 0.02(2) 0.05(2) -0.03(1) -0.04(2)
C(158) 0.11(3) 0.12(3) 0.01(1) 0.01(3) -0.03(2) -0.05(2)
C(159) 0.05(2) 0.02(2) 0.02(2) 0.02(1) 0.00(2) -0.01(1)
C(160) 0.04(2) 0.01(1) 0.01(1) -0.01(1) 0.00(1) -0.00(1)
C(161) 0.02(2) 0.04(2) 0.01(1) 0.02(1) -0.02(1) -0.00(1)
C(162) 0.03(2) 0.01(1) 0.02(1) -0.02(1) 0.01(1) -0.01(1)
C(163) 0.04(2) 0.02(2) 0.03(2) 0.03(1) -0.02(1) -0.02(1)
C(164) 0.03(2) 0.01(1) 0.01(1) -0.01(1) 0.01(1) -0.01(1)
C(165) 0.02(1) 0.01(1) 0.00(1) 0.01(1) -0.00(1) 0.01(1)
C(166) 0.05(2) 0.00(2) 0.12(3) 0.02(1) 0.06(2) 0.04(2)
C(167) 0.04(2) 0.02(1) 0.00(1) 0.02(1) -0.02(1) -0.03(1)
C(168) 0.01(2) 0.07(3) 0.17(4) 0.01(2) -0.02(2) -0.05(3)
C(169) 0.07(3) 0.08(3) 0.07(3) 0.01(3) -0.02(2) -0.01(3)
C(170) 0.08(3) 0.13(4) 0.01(2) 0.01(3) -0.02(2) -0.01(2)
C(171) 0.10(3) 0.13(3) -0.01(1) 0.03(3) 0.00(2) -0.05(1)
C(172) 0.02(2) 0.07(3) 0.07(2) 0.00(2) 0.04(2) 0.03(2)
C(173) 0.17(5) 0.13(4) 0.11(4) 0.12(3) -0.06(4) -0.05(3)
C(174) 0.05(2) 0.01(1) 0.00(1) 0.01(1) 0.00(1) -0.01(1)
C(175) 0.02(2) 0.03(2) 0.06(2) -0.00(1) -0.00(1) 0.05(1)
C(176) 0.03(2) 0.04(2) 0.10(3) 0.02(2) 0.03(2) 0.03(2)
C(177) 0.05(2) 0.08(3) 0.09(3) -0.04(2) 0.03(2) -0.04(2)
C(178) 0.04(3) 0.07(3) 0.35(8) 0.01(2) -0.03(4) 0.11(4)
C(179) 0.01(2) 0.02(2) 0.23(5) 0.00(1) -0.01(2) -0.01(3)
C(180) 0.12(4) 0.02(2) 0.26(6) -0.04(2) 0.00(4) 0.02(3)
C(181) 0.15(3) 0.02(2) 0.07(2) -0.01(2) -0.11(2) -0.00(2)
C(182) 0.03(2) 0.08(3) 0.04(2) -0.01(2) 0.01(2) 0.04(2)
C(183) 0.08(3) 0.04(2) 0.01(1) -0.01(2) -0.01(2) -0.02(1)
C(184) 0.08(3) 0.04(2) 0.02(2) 0.02(2) -0.00(2) -0.01(2)
C(185) 0.08(3) 0.06(3) 0.04(2) -0.00(2) 0.01(2) 0.01(2)
C(186) 0.05(2) 0.06(2) 0.05(2) -0.01(2) 0.00(2) 0.01(2)
C(187) 0.11(3) 0.07(2) 0.02(2) -0.00(2) 0.00(2) -0.04(1)
C(188) 0.02(2) 0.05(2) 0.04(2) 0.00(1) -0.01(1) -0.02(2)
C(189) 0.04(2) 0.09(3) 0.15(3) 0.03(2) 0.04(2) 0.11(2)
C(190) 0.04(2) 0.08(3) 0.07(2) 0.00(2) 0.03(2) 0.05(2)
C(191) 0.01(2) 0.17(5) 0.12(4) 0.01(3) -0.04(2) -0.02(4)
C(192) 0.04(2) 0.23(4) 0.17(4) -0.06(2) -0.04(2) 0.19(3)
C(193) 0.05(2) 0.16(3) 0.19(4) -0.06(2) -0.09(2) 0.17(2)
C(194) 0.6(3) 0.16(7) 0.5(1) -0.2(1) -0.0(2) 0.21(7)
C(195) 0.02(2) 0.11(3) 0.02(1) -0.02(2) -0.03(1) 0.07(1)
C(196) 0.01(1) 0.05(2) 0.00(1) -0.01(1) 0.01(1) 0.00(1)
C(197) 0.01(2) 0.09(3) 0.07(2) -0.00(2) 0.01(2) 0.05(2)
C(198) 0.02(2) 0.04(2) 0.11(3) 0.01(2) -0.00(2) 0.04(2)
C(199) 0.02(2) 0.08(3) 0.03(2) -0.00(2) -0.01(2) 0.01(2)
C(200) 0.02(2) 0.06(2) 0.07(2) 0.02(2) 0.01(2) 0.06(2)
C(201) 0.00(1) 0.05(2) -0.00(1) -0.01(1) 0.01(1) -0.01(1)
C(202) 0.00(1) 0.04(2) 0.00(1) 0.02(1) 0.00(1) 0.01(1)
C(203) 0.03(2) 0.05(2) 0.08(3) 0.01(2) 0.02(2) -0.05(2)
C(204) 0.05(2) 0.05(2) 0.09(3) -0.01(2) 0.01(2) -0.04(2)
C(205) 0.07(3) 0.11(4) 0.10(3) -0.04(2) 0.01(3) -0.02(3)
C(206) 0.03(2) 0.08(2) 0.11(3) -0.00(2) 0.01(2) -0.08(2)
C(207) 0.11(3) 0.03(2) 0.01(1) 0.01(2) 0.03(2) 0.01(1)
C(208) 0.02(2) 0.09(3) 0.02(2) 0.01(2) -0.01(1) 0.03(2)
C(209) 0.15(4) 0.05(2) 0.05(2) -0.00(2) 0.03(2) -0.05(2)
C(210) 0.01(1) -0.01(1) 0.02(1) 0.011(9) -0.01(1) 0.012(9)
C(211) 0.02(2) 0.01(2) 0.06(2) 0.01(1) 0.02(1) -0.01(1)
C(212) 0.03(2) 0.03(2) 0.03(2) -0.01(1) 0.01(1) -0.01(1)
C(213) 0.04(2) 0.01(2) 0.12(3) 0.00(1) 0.00(2) -0.02(2)
C(214) 0.03(2) 0.04(2) 0.03(2) -0.02(1) 0.01(1) -0.02(1)
C(215) 0.03(2) 0.01(1) 0.03(2) 0.01(1) -0.00(1) 0.00(1)
C(216) 0.04(2) 0.04(2) 0.07(2) -0.01(1) -0.01(2) 0.06(2)
C(217) 0.03(2) 0.01(2) 0.13(3) 0.00(1) 0.04(2) -0.01(2)
C(218) 0.07(2) 0.04(2) 0.01(1) 0.01(2) -0.04(1) -0.00(1)
C(219) 0.04(2) 0.03(2) 0.02(1) -0.01(1) 0.02(1) -0.00(1)
C(220) 0.03(2) 0.01(1) 0.05(2) 0.01(1) -0.01(2) 0.01(1)
C(221) 0.03(2) 0.06(2) 0.01(1) -0.03(1) 0.01(1) 0.01(1)
C(222) 0.06(3) 0.06(2) 0.06(2) 0.02(2) 0.00(2) -0.04(2)
C(223) 0.02(2) 0.05(2) 0.05(2) -0.00(1) 0.01(1) 0.04(2)
C(224) 0.03(2) 0.04(2) 0.01(1) -0.02(1) 0.01(1) -0.00(1)
C(225) 0.02(2) 0.06(2) 0.05(2) -0.01(1) -0.01(2) -0.02(2)
C(226) 0.03(2) 0.03(2) 0.03(2) -0.01(1) -0.03(1) -0.01(1)
C(227) 0.02(2) 0.02(2) 0.05(2) 0.01(1) -0.01(2) 0.00(1)
C(228) 0.09(3) 0.05(2) 0.01(1) -0.02(2) -0.01(2) -0.02(1)
C(229) 0.06(2) 0.01(1) 0.03(2) -0.02(1) 0.01(2) -0.01(1)
C(230) 0.05(2) 0.06(2) 0.06(2) 0.00(2) -0.02(2) -0.04(2)
C(231) 0.02(2) 0.04(2) 0.01(1) 0.01(1) 0.01(1) 0.01(1)
C(232) 0.01(1) 0.02(1) 0.05(2) 0.01(1) 0.02(1) 0.04(1)
C(233) 0.00(1) 0.01(1) 0.04(2) 0.01(1) 0.00(1) 0.01(1)
C(234) 0.03(2) 0.03(2) 0.09(3) 0.00(2) 0.02(2) -0.02(2)
C(235) 0.07(3) 0.01(2) 0.10(3) 0.00(2) 0.04(2) 0.01(2)
C(236) 0.02(2) 0.04(2) 0.04(2) 0.03(1) 0.02(1) 0.02(2)
C(237) 0.01(1) 0.01(1) 0.01(1) 0.01(1) 0.01(1) 0.00(1)
C(238) 0.02(1) 0.05(2) 0.01(1) -0.01(1) 0.01(1) -0.01(1)
C(239) 0.01(1) -0.01(1) 0.02(1) 0.015(9) -0.00(1) 0.014(9)
C(240) 0.02(1) 0.01(1) 0.04(2) -0.01(1) 0.01(1) 0.01(1)
C(241) 0.04(2) 0.02(2) 0.03(2) 0.02(1) 0.00(2) 0.00(1)
C(242) 0.09(3) 0.01(1) 0.01(1) -0.01(2) 0.00(2) 0.01(1)
C(243) 0.02(2) 0.08(3) 0.03(2) -0.02(2) 0.01(1) 0.02(2)
C(244) -0.00(1) 0.04(2) 0.05(2) -0.00(1) 0.00(1) 0.02(2)
C(245) 0.10(3) 0.04(2) 0.04(2) -0.05(2) 0.02(2) 0.01(2)
C(246) 0.03(1) 0.01(1) 0.00(1) -0.00(1) -0.01(1) -0.016(9)
C(247) 0.07(2) 0.03(2) 0.01(1) -0.02(2) 0.01(1) -0.03(1)
C(248) 0.03(2) 0.10(3) 0.17(5) -0.03(2) -0.01(3) 0.08(3)
C(249) 0.05(2) 0.05(2) 0.02(2) 0.02(2) -0.03(2) -0.01(1)
C(250) 0.05(2) 0.04(2) 0.01(1) -0.01(1) -0.01(1) -0.03(1)
C(251) 0.04(2) 0.02(1) 0.00(1) -0.01(1) 0.01(1) 0.00(1)
C(252) 0.10(3) 0.06(2) 0.06(2) -0.01(2) 0.02(2) -0.05(2)
C(253) 0.02(1) 0.02(1) 0.04(2) -0.01(1) -0.01(1) 0.04(1)
C(254) 0.02(2) 0.02(2) 0.28(6) 0.01(2) 0.03(3) 0.07(3)
C(255) 0.04(2) 0.02(2) 0.22(5) 0.01(2) 0.08(2) 0.04(2)
C(256) 0.01(2) 0.05(2) 0.08(3) -0.01(1) 0.02(2) 0.02(2)
C(257) 0.03(2) 0.04(2) 0.02(1) -0.00(1) -0.04(1) 0.01(1)
C(258) -0.00(1) 0.01(1) 0.05(2) 0.01(1) -0.00(1) -0.00(1)
C(259) 0.04(2) 0.03(2) 0.15(4) -0.01(2) 0.02(2) 0.05(2)
C(260) 0.03(1) 0.01(1) -0.012(9) 0.00(1) -0.011(9) -0.020(8)
C(261) 0.05(2) 0.03(2) 0.01(1) 0.01(1) -0.01(1) -0.02(1)
C(262) 0.03(2) 0.02(2) 0.13(4) -0.01(1) 0.02(2) 0.02(2)
C(263) 0.05(2) 0.04(2) 0.01(1) -0.00(2) -0.01(1) 0.03(1)
C(264) 0.03(2) 0.04(2) 0.10(3) 0.00(2) 0.01(2) -0.01(2)
C(265) 0.09(3) 0.06(2) 0.01(2) -0.02(2) 0.02(2) 0.00(2)
C(266) 0.06(2) 0.09(3) 0.01(1) -0.01(2) 0.00(2) -0.03(2)
C(267) 0.07(3) 0.04(2) 0.02(2) 0.03(2) 0.02(2) -0.02(2)
C(268) 0.02(1) 0.03(2) 0.02(1) -0.02(1) 0.03(1) -0.01(1)
C(269) 0.03(2) 0.07(2) -0.01(1) 0.03(2) 0.00(1) -0.01(1)
C(270) 0.01(1) 0.00(1) -0.00(1) 0.003(9) -0.015(9) 0.001(9)
C(271) 0.01(1) 0.04(2) 0.03(2) 0.03(1) -0.00(1) -0.02(1)
C(272) 0.03(2) 0.02(1) 0.00(1) 0.00(1) -0.01(1) -0.01(1)
C(273) 0.02(1) 0.01(1) -0.015(9) -0.001(9) 0.004(9) -0.013(8)
C(274) 0.03(2) 0.05(2) 0.03(2) 0.01(2) -0.02(1) 0.00(2)
C(275) 0.03(2) 0.02(1) 0.01(1) -0.01(1) -0.00(1) -0.02(1)
C(276) 0.03(2) -0.00(1) 0.09(2) 0.02(1) 0.06(1) 0.02(1)
C(277) 0.04(2) 0.05(2) 0.06(2) 0.02(2) -0.01(2) -0.00(2)
C(278) 0.08(3) 0.07(3) -0.01(1) 0.03(2) 0.00(2) -0.00(1)
C(279) 0.05(2) 0.06(2) 0.03(2) -0.01(2) -0.01(1) -0.04(1)
C(280) 0.00(1) 0.04(2) 0.07(2) 0.02(1) 0.00(2) -0.01(2)
C(281) 0.08(3) 0.08(3) 0.04(2) 0.02(3) 0.01(2) 0.00(2)
C(282) 0.02(2) 0.01(2) 0.10(3) 0.02(1) -0.00(2) 0.02(2)
C(283) 0.01(1) 0.01(2) 0.11(3) 0.01(1) -0.01(2) 0.03(2)
C(284) 0.06(2) 0.03(2) 0.11(3) -0.00(2) 0.01(2) 0.07(2)
C(285) 0.05(2) 0.08(2) 0.04(2) -0.03(2) 0.03(2) 0.03(2)
C(286) 0.04(2) 0.01(2) 0.15(4) 0.01(1) 0.04(2) 0.00(2)
C(287) -0.00(1) 0.06(2) 0.25(5) -0.03(1) -0.04(2) 0.05(3)
C(288) 0.03(2) 0.06(3) 0.16(4) -0.01(2) 0.03(2) -0.04(3)
C(289) 0.24(4) 0.10(3) 0.14(4) -0.14(2) 0.05(4) 0.01(3)
C(290) 0.20(6) 0.09(4) 0.07(3) 0.02(4) 0.03(4) -0.01(3)
C(291) 0.07(3) 0.19(5) 0.16(5) -0.07(3) -0.05(3) 0.10(4)
C(292) 0.07(2) 0.06(2) 0.03(2) -0.03(2) 0.02(2) -0.01(2)
C(293) 0.08(3) 0.07(3) 0.09(3) -0.00(2) 0.05(2) 0.03(2)
C(294) 0.05(2) 0.09(3) 0.10(3) -0.03(2) 0.00(2) 0.06(2)
C(295) 0.02(2) 0.24(6) 0.04(2) 0.05(3) 0.02(2) 0.06(3)
C(296) 0.05(3) 0.16(4) 0.48(8) -0.01(3) -0.05(4) 0.26(4)
C(297) 0.02(3) 0.7(2) 0.03(3) 0.05(5) -0.02(2) -0.01(5)
C(298) 0.12(4) 0.14(5) 0.12(4) 0.10(3) 0.02(3) -0.01(4)
C(299) 0.33(7) 0.13(4) 0.41(7) -0.14(4) 0.28(6) -0.18(4)
C(300) 0.08(3) 0.20(6) 0.19(5) -0.08(3) 0.07(3) -0.08(4)
C(301) 0.4(1) 0.17(7) 0.04(3) 0.00(7) -0.00(5) 0.01(4)
C(302) 0.5(1) 0.4(1) 0.00(2) 0.1(1) -0.01(5) 0.01(5)
C(303) 0.16(6) 0.26(6) 0.08(3) 0.00(5) -0.02(3) -0.12(3)
C(304) 0.16(5) 0.16(5) 0.7(1) -0.13(3) -0.17(7) 0.22(6)
C(305) 0.15(5) 0.11(4) 0.10(4) 0.06(4) 0.04(4) -0.01(3)
C(306) 0.13(4) 0.09(3) 0.11(4) -0.04(3) 0.07(3) 0.02(3)
C(307) 0.06(3) 0.30(7) 0.04(3) 0.07(4) -0.02(3) -0.01(4)
C(308) 0.12(5) 0.14(5) 0.4(1) -0.07(3) 0.00(6) 0.16(5)
C(309) 0.27(6) 0.14(5) 0.04(2) 0.12(4) -0.09(3) -0.03(3)
C(310) 0.12(3) 0.03(2) 0.06(2) -0.03(2) 0.00(2) 0.03(2)
C(311) 0.06(2) 0.09(3) 0.04(2) 0.00(2) 0.00(2) -0.02(2)
C(312) 0.04(3) 0.27(7) 0.26(7) 0.08(4) -0.00(4) 0.14(6)
C(313) 0.05(2) 0.06(2) 0.07(2) -0.01(2) -0.02(2) 0.01(2)
C(314) 0.06(2) 0.06(2) 0.06(2) -0.02(2) -0.00(2) 0.00(2)
C(315) 0.05(2) 0.06(2) 0.06(2) -0.01(2) -0.00(2) 0.01(2)
C(316) 0.07(2) 0.05(2) 0.09(3) -0.02(2) -0.00(2) 0.00(2)
C(317) 0.05(2) 0.06(3) 0.09(3) -0.00(2) -0.00(2) -0.00(2)
C(318) 0.06(2) 0.06(3) 0.07(2) -0.01(2) -0.01(2) 0.00(2)
C(319) 0.06(2) 0.06(2) 0.07(2) -0.02(2) 0.00(2) -0.01(2)
C(320) 0.08(2) 0.04(2) 0.06(2) -0.01(2) 0.01(2) 0.00(2)
C(321) 0.08(3) 0.05(2) 0.06(2) -0.01(2) 0.01(2) -0.00(2)
C(322) 0.08(3) 0.06(2) 0.05(2) -0.02(2) -0.00(2) -0.01(2)
C(323) 0.06(2) 0.06(2) 0.07(2) -0.02(2) 0.01(2) -0.01(2)
C(324) 0.08(3) 0.08(3) 0.07(2) -0.01(2) 0.02(2) -0.00(2)
C(325) 0.07(2) 0.08(3) 0.07(3) -0.01(2) -0.01(2) 0.00(2)
C(326) 0.06(2) 0.07(3) 0.07(2) -0.01(2) 0.02(2) 0.01(2)
C(327) 0.09(3) 0.07(3) 0.07(3) 0.00(2) 0.00(2) -0.00(2)
C(328) 0.08(3) 0.08(3) 0.06(2) -0.01(2) 0.01(2) 0.00(2)
C(330) 0.10(4) 0.20(7) 0.15(6) -0.03(5) -0.02(4) 0.01(5)
C(331) 0.17(5) 0.10(4) 0.07(3) -0.05(3) 0.05(3) -0.01(3)
C(332) 0.08(3) 0.09(4) 0.11(4) -0.01(3) -0.01(3) 0.02(3)
C(333) 0.15(4) 0.07(3) 0.10(4) -0.02(3) 0.05(3) -0.02(3)
C(334) 0.11(4) 0.13(5) 0.07(3) 0.01(4) 0.04(3) 0.02(3)
C(335) 0.06(3) 0.5(1) 0.10(4) 0.00(5) -0.06(3) -0.08(5)
C(336) 0.10(5) 0.14(7) 0.8(2) 0.01(5) 0.13(8) 0.01(9)

loop_
_atom_type_symbol
_atom_type_oxidation_number
_atom_type_number_in_cell
_atom_type_scat_dispersion_real
_atom_type_scat_dispersion_imag
_atom_type_scat_source
Te 0 32 -0.772 1.675
;International Tables for Crystallography
(1992, Vol. C, Tables 4.2.6.8 and 6.1.1.1)
;
O 0 80 0.008 0.006
;International Tables for Crystallography
(1992, Vol. C, Table 6.1.1.2)
;
C 0 672 0.002 0.002
;International Tables for Crystallography
(1992, Vol. C, Table 6.1.1.2)
;
H 0 632 0.000 0.000
;International Tables for Crystallography
(1992, Vol. C, Table 6.1.1.2)
;

loop_
_geom_angle_atom_site_label_1
_geom_angle_atom_site_label_2
_geom_angle_atom_site_label_3
_geom_angle
O1 TE1 O10 167.8(8)
O1 TE1 C1 85(1)
O1 TE1 C8 84(1)
O10 TE1 C1 90(1)
O10 TE1 C8 85(1)
C1 TE1 C8 98(1)
O3 TE2 O5 166.0(7)
O3 TE2 C23 86.6(8)
O3 TE2 C30 81.3(8)
O5 TE2 C23 85.9(9)
O5 TE2 C30 88.6(9)
C23 TE2 C30 101(1)
O5 TE3 O6 171.7(7)
O5 TE3 C37 87(1)
O5 TE3 C44 94(1)
O6 TE3 C37 91(1)
O6 TE3 C44 78.7(9)
C37 TE3 C44 98(1)
O8 TE4 O10 164.4(8)
O8 TE4 C59 81.6(8)
O8 TE4 C66 83(1)
O10 TE4 C59 87.3(9)
O10 TE4 C66 89(1)
C59 TE4 C66 102(1)
O11 TE5 O20 169.0(7)
O11 TE5 C73 85.2(9)
O11 TE5 C80 81.2(8)
O20 TE5 C73 89.3(9)
O20 TE5 C80 90.2(8)
C73 TE5 C80 99(1)
O13 TE6 O15 166.4(8)
O13 TE6 C95 82.1(9)
O13 TE6 C102 85.2(8)
O15 TE6 C95 92.5(9)
O15 TE6 C102 82.9(8)
C95 TE6 C102 96(1)
O15 TE7 O16 165.6(8)
O15 TE7 C109 89.4(9)
O15 TE7 C116 81(1)
O16 TE7 C109 85.1(9)
O16 TE7 C116 87(1)
C109 TE7 C116 100(1)
O18 TE8 O20 163.8(7)
O18 TE8 C131 80(1)
O18 TE8 C138 84.5(8)
O20 TE8 C131 87(1)
O20 TE8 C138 89.8(9)
C131 TE8 C138 102(1)
O21 TE9 O30 165.4(7)
O21 TE9 C145 83.9(9)
O21 TE9 C152 82.6(9)
O30 TE9 C145 88(1)
O30 TE9 C152 86.5(9)
C145 TE9 C152 99(1)
O23 TE10 O25 166.7(8)
O23 TE10 C167 79.0(9)
O23 TE10 C174 85(1)
O25 TE10 C167 90(1)
O25 TE10 C174 90(1)
C167 TE10 C174 98(1)
O25 TE11 O26 172.2(7)
O25 TE11 C181 90(1)
O25 TE11 C188 88(1)
O26 TE11 C181 85(1)
O26 TE11 C188 86(1)
C181 TE11 C188 91(1)
O28 TE12 O30 166.6(7)
O28 TE12 C203 85(1)
O28 TE12 C210 84.6(8)
O30 TE12 C203 85(1)
O30 TE12 C210 88.2(8)
C203 TE12 C210 96(1)
O31 TE13 O40 167.0(7)
O31 TE13 C217 86(1)
O31 TE13 C224 82.2(9)
O40 TE13 C217 86(1)
O40 TE13 C224 90(1)
C217 TE13 C224 106(1)
O33 TE14 O35 166.6(7)
O33 TE14 C239 84.9(9)
O33 TE14 C246 83.2(8)
O35 TE14 C239 88.9(8)
O35 TE14 C246 84.9(8)
C239 TE14 C246 90(1)
O35 TE15 O36 167.7(8)
O35 TE15 C253 90.2(9)
O35 TE15 C260 87.7(7)
O36 TE15 C253 81.4(9)
O36 TE15 C260 84.0(8)
C253 TE15 C260 94(1)
O38 TE16 O40 167.2(7)
O38 TE16 C275 81.3(9)
O38 TE16 C282 86(1)
O40 TE16 C275 89.5(9)
O40 TE16 C282 87(1)
C275 TE16 C282 101(1)
TE1 O1 C15 110(2)
TE2 O3 C22 113(2)
TE2 O5 TE3 129(1)
TE3 O6 C51 108(2)
TE4 O8 C58 116(2)
TE1 O10 TE4 116(1)
TE5 O11 C87 109(2)
TE6 O13 C94 110(2)
TE6 O15 TE7 113(1)
TE7 O16 C123 113(1)
TE8 O18 C130 112(2)
TE5 O20 TE8 125(1)
TE9 O21 C159 113(2)
TE10 O23 C166 105(2)
TE10 O25 TE11 125(1)
TE11 O26 C195 103(2)
TE12 O28 C202 109(2)
TE9 O30 TE12 113(1)
TE13 O31 C231 110(2)
TE14 O33 C238 109(2)
TE14 O35 TE15 112.9(9)
TE15 O36 C267 109(2)
TE16 O38 C276 106(2)
TE13 O40 TE16 124(1)
TE1 C1 C2 115(2)
TE1 C1 C6 118(2)
C2 C1 C6 126(3)
C1 C2 C3 113(3)
C2 C3 C4 123(3)
C3 C4 C5 121(3)
C3 C4 C7 122(3)
C5 C4 C7 116(3)
C4 C5 C6 115(3)
C1 C6 C5 120(3)
TE1 C8 C9 118(3)
TE1 C8 C13 115(2)
C9 C8 C13 128(3)
C8 C9 C10 112(4)
C9 C10 C11 125(3)
C10 C11 C12 119(3)
C10 C11 C14 125(3)
C12 C11 C14 116(3)
C11 C12 C13 122(4)
C8 C13 C12 114(3)
O1 C15 O2 131(3)
O1 C15 C16 112(3)
O2 C15 C16 115(3)
C15 C16 C17 116(3)
C15 C16 C21 121(3)
C17 C16 C21 123(3)
C16 C17 C18 116(3)
C17 C18 C19 119(3)
C18 C19 C20 122(3)
C19 C20 C21 120(3)
C16 C21 C20 120(3)
C16 C21 C22 125(3)
C20 C21 C22 115(3)
O3 C22 O4 124(3)
O3 C22 C21 112(2)
O4 C22 C21 125(2)
TE2 C23 C24 120(2)
TE2 C23 C28 118(2)
C24 C23 C28 122(3)
C23 C24 C25 118(3)
C24 C25 C26 121(3)
C25 C26 C27 118(3)
C25 C26 C29 122(3)
C27 C26 C29 117(3)
C26 C27 C28 121(3)
C23 C28 C27 117(3)
TE2 C30 C31 123(3)
TE2 C30 C35 114(2)
C31 C30 C35 122(3)
C30 C31 C32 112(3)
C31 C32 C33 129(3)
C32 C33 C34 116(3)
C32 C33 C36 123(3)
C34 C33 C36 120(3)
C33 C34 C35 116(3)
C30 C35 C34 124(3)
TE3 C37 C38 119(2)
TE3 C37 C42 114(3)
C38 C37 C42 127(3)
C37 C38 C39 118(3)
C38 C39 C40 120(3)
C39 C40 C41 120(3)
C39 C40 C43 126(7)
C41 C40 C43 115(7)
C40 C41 C42 119(3)
C37 C42 C41 116(3)
TE3 C44 C45 110(2)
TE3 C44 C49 123(2)
C45 C44 C49 126(3)
C44 C45 C46 107(3)
C45 C46 C47 129(3)
C46 C47 C48 109(3)
C46 C47 C50 121(3)
C48 C47 C50 129(4)
C47 C48 C49 130(4)
C44 C49 C48 117(3)
O6 C51 O7 125(2)
O6 C51 C52 113(2)
O7 C51 C52 122(2)
C51 C52 C53 119(3)
C51 C52 C57 123(2)
C53 C52 C57 118(3)
C52 C53 C54 123(3)
C53 C54 C55 117(3)
C54 C55 C56 118(3)
C55 C56 C57 120(3)
C52 C57 C56 122(3)
C52 C57 C58 119(3)
C56 C57 C58 118(3)
O8 C58 O9 119(2)
O8 C58 C57 114(3)
O9 C58 C57 127(3)
TE4 C59 C60 116(2)
TE4 C59 C64 118(2)
C60 C59 C64 124(3)
C59 C60 C61 119(4)
C60 C61 C62 116(4)
C61 C62 C63 130(4)
C61 C62 C65 115(4)
C63 C62 C65 115(4)
C62 C63 C64 110(4)
C59 C64 C63 121(3)
TE4 C66 C67 120(3)
TE4 C66 C71 120(2)
C67 C66 C71 120(3)
C66 C67 C68 121(3)
C67 C68 C69 120(3)
C68 C69 C70 118(3)
C68 C69 C72 124(3)
C70 C69 C72 117(3)
C69 C70 C71 117(3)
C66 C71 C70 124(3)
TE5 C73 C74 119(2)
TE5 C73 C78 122(2)
C74 C73 C78 119(3)
C73 C74 C75 123(3)
C74 C75 C76 115(3)
C75 C76 C77 122(3)
C75 C76 C79 116(3)
C77 C76 C79 121(3)
C76 C77 C78 118(3)
C73 C78 C77 122(3)
TE5 C80 C81 123(2)
TE5 C80 C85 115(2)
C81 C80 C85 122(3)
C80 C81 C82 135(3)
C81 C82 C83 109(4)
C82 C83 C84 118(3)
C82 C83 C86 132(3)
C84 C83 C86 109(3)
C83 C84 C85 114(3)
C80 C85 C84 121(3)
O11 C87 O12 125(3)
O11 C87 C88 118(3)
O12 C87 C88 116(3)
C87 C88 C89 111(3)
C87 C88 C93 130(3)
C89 C88 C93 118(3)
C88 C89 C90 115(3)
C89 C90 C91 122(4)
C90 C91 C92 118(4)
C91 C92 C93 120(4)
C88 C93 C92 125(3)
C88 C93 C94 118(3)
C92 C93 C94 115(3)
O13 C94 O14 124(3)
O13 C94 C93 120(3)
O14 C94 C93 116(3)
TE6 C95 C96 117(3)
TE6 C95 C100 110(2)
C96 C95 C100 132(3)
C95 C96 C97 114(3)
C96 C97 C98 124(3)
C97 C98 C99 117(3)
C97 C98 C101 121(3)
C99 C98 C101 122(3)
C98 C99 C100 121(3)
C95 C100 C99 112(3)
TE6 C102 C103 127(2)
TE6 C102 C107 110(2)
C103 C102 C107 123(3)
C102 C103 C104 131(4)
C103 C104 C105 119(5)
C104 C105 C106 121(3)
C104 C105 C108 136(4)
C106 C105 C108 102(3)
C105 C106 C107 106(3)
C102 C107 C106 121(4)
TE7 C109 C110 119(2)
TE7 C109 C114 119(2)
C110 C109 C114 122(3)
C109 C110 C111 118(3)
C110 C111 C112 118(3)
C111 C112 C113 123(3)
C111 C112 C115 117(3)
C113 C112 C115 119(3)
C112 C113 C114 120(3)
C109 C114 C113 118(3)
TE7 C116 C117 125(3)
TE7 C116 C121 105(3)
C117 C116 C121 130(3)
C116 C117 C118 124(5)
C117 C118 C119 115(6)
C118 C119 C120 118(4)
C118 C119 C122 115(5)
C120 C119 C122 127(4)
C119 C120 C121 134(5)
C116 C121 C120 97(6)
O16 C123 O17 120(2)
O16 C123 C124 121(2)
O17 C123 C124 118(2)
C123 C124 C125 116(2)
C123 C124 C129 126(3)
C125 C124 C129 117(2)
C124 C125 C126 125(3)
C125 C126 C127 109(3)
C126 C127 C128 123(3)
C127 C128 C129 122(3)
C124 C129 C128 122(3)
C124 C129 C130 116(3)
C128 C129 C130 121(3)
O18 C130 O19 125(3)
O18 C130 C129 115(2)
O19 C130 C129 119(2)
TE8 C131 C132 118(3)
TE8 C131 C136 122(3)
C132 C131 C136 120(3)
C131 C132 C133 114(4)
C132 C133 C134 132(4)
C133 C134 C135 109(4)
C133 C134 C137 128(4)
C135 C134 C137 123(4)
C134 C135 C136 123(4)
C131 C136 C135 121(4)
TE8 C138 C139 117(2)
TE8 C138 C143 115(2)
C139 C138 C143 127(3)
C138 C139 C140 114(3)
C139 C140 C141 124(3)
C140 C141 C142 119(3)
C140 C141 C144 123(3)
C142 C141 C144 117(3)
C141 C142 C143 119(3)
C138 C143 C142 115(3)
TE9 C145 C146 118(2)
TE9 C145 C150 117(2)
C146 C145 C150 125(3)
C145 C146 C147 119(2)
C146 C147 C148 124(3)
C147 C148 C149 116(3)
C147 C148 C151 126(3)
C149 C148 C151 117(2)
C148 C149 C150 127(3)
C145 C150 C149 108(3)
TE9 C152 C153 122(2)
TE9 C152 C157 119(2)
C153 C152 C157 118(3)
C152 C153 C154 116(3)
C153 C154 C155 129(3)
C154 C155 C156 108(3)
C154 C155 C158 121(3)
C156 C155 C158 128(3)
C155 C156 C157 120(3)
C152 C157 C156 126(3)
O21 C159 O22 125(3)
O21 C159 C160 116(3)
O22 C159 C160 119(3)
C159 C160 C161 117(3)
C159 C160 C165 120(3)
C161 C160 C165 123(2)
C160 C161 C162 114(3)
C161 C162 C163 125(3)
C162 C163 C164 120(2)
C163 C164 C165 117(3)
C160 C165 C164 121(3)
C160 C165 C166 122(2)
C164 C165 C166 116(3)
O23 C166 O24 128(3)
O23 C166 C165 104(3)
O24 C166 C165 129(3)
TE10 C167 C168 125(3)
TE10 C167 C172 124(2)
C168 C167 C172 111(3)
C167 C168 C169 125(4)
C168 C169 C170 111(4)
C169 C170 C171 128(4)
C169 C170 C173 99(5)
C171 C170 C173 132(4)
C170 C171 C172 117(4)
C167 C172 C171 127(4)
TE10 C174 C175 125(2)
TE10 C174 C179 116(2)
C175 C174 C179 119(3)
C174 C175 C176 121(3)
C175 C176 C177 117(3)
C176 C177 C178 126(4)
C176 C177 C180 116(3)
C178 C177 C180 118(4)
C177 C178 C179 116(4)
C174 C179 C178 121(3)
TE11 C181 C182 104(2)
TE11 C181 C186 126(4)
C182 C181 C186 129(4)
C181 C182 C183 115(3)
C182 C183 C184 121(4)
C183 C184 C185 118(3)
C183 C184 C187 121(4)
C185 C184 C187 121(4)
C184 C185 C186 122(3)
C181 C186 C185 114(4)
TE11 C188 C189 117(2)
TE11 C188 C193 120(3)
C189 C188 C193 123(3)
C188 C189 C190 111(3)
C189 C190 C191 125(4)
C190 C191 C192 122(4)
C190 C191 C194 119(8)
C192 C191 C194 119(7)
C191 C192 C193 117(4)
C188 C193 C192 120(4)
O26 C195 O27 124(3)
O26 C195 C196 97(2)
O27 C195 C196 139(3)
C195 C196 C197 114(3)
C195 C196 C201 127(2)
C197 C196 C201 117(3)
C196 C197 C198 120(3)
C197 C198 C199 120(3)
C198 C199 C200 126(3)
C199 C200 C201 115(3)
C196 C201 C200 121(2)
C196 C201 C202 118(2)
C200 C201 C202 120(3)
O28 C202 O29 122(2)
O28 C202 C201 116(2)
O29 C202 C201 122(3)
TE12 C203 C204 122(3)
TE12 C203 C208 118(3)
C204 C203 C208 119(3)
C203 C204 C205 118(4)
C204 C205 C206 125(4)
C205 C206 C207 113(4)
C205 C206 C209 120(4)
C207 C206 C209 124(4)
C206 C207 C208 124(3)
C203 C208 C207 120(3)
TE12 C210 C211 120(2)
TE12 C210 C215 119(2)
C211 C210 C215 120(2)
C210 C211 C212 120(3)
C211 C212 C213 122(3)
C212 C213 C214 115(3)
C212 C213 C216 123(3)
C214 C213 C216 122(3)
C213 C214 C215 125(3)
C210 C215 C214 118(3)
TE13 C217 C218 120(3)
TE13 C217 C222 124(3)
C218 C217 C222 116(3)
C217 C218 C219 118(3)
C218 C219 C220 123(3)
C219 C220 C221 118(3)
C219 C220 C223 121(3)
C221 C220 C223 121(3)
C220 C221 C222 125(3)
C217 C222 C221 118(3)
TE13 C224 C225 119(2)
TE13 C224 C229 119(2)
C225 C224 C229 122(3)
C224 C225 C226 117(3)
C225 C226 C227 122(3)
C226 C227 C228 124(3)
C226 C227 C230 119(3)
C228 C227 C230 116(3)
C227 C228 C229 115(3)
C224 C229 C228 120(3)
O31 C231 O32 128(3)
O31 C231 C232 102(2)
O32 C231 C232 127(3)
C231 C232 C233 119(3)
C231 C232 C237 121(2)
C233 C232 C237 119(2)
C232 C233 C234 120(3)
C233 C234 C235 121(3)
C234 C235 C236 122(3)
C235 C236 C237 115(3)
C232 C237 C236 120(2)
C232 C237 C238 117(2)
C236 C237 C238 122(3)
O33 C238 O34 124(3)
O33 C238 C237 111(2)
O34 C238 C237 125(3)
TE14 C239 C240 121(2)
TE14 C239 C244 121(2)
C240 C239 C244 117(2)
C239 C240 C241 119(2)
C240 C241 C242 121(2)
C241 C242 C243 118(3)
C241 C242 C245 118(3)
C243 C242 C245 124(3)
C242 C243 C244 122(3)
C239 C244 C243 122(2)
TE14 C246 C247 119(2)
TE14 C246 C251 121(2)
C247 C246 C251 120(2)
C246 C247 C248 125(4)
C247 C248 C249 120(4)
C248 C249 C250 114(3)
C248 C249 C252 127(3)
C250 C249 C252 118(3)
C249 C250 C251 115(3)
C246 C251 C250 125(3)
TE15 C253 C254 119(2)
TE15 C253 C258 121(2)
C254 C253 C258 120(3)
C253 C254 C255 119(3)
C254 C255 C256 120(4)
C255 C256 C257 123(3)
C255 C256 C259 115(3)
C257 C256 C259 121(3)
C256 C257 C258 123(3)
C253 C258 C257 115(3)
TE15 C260 C261 120(2)
TE15 C260 C265 113(2)
C261 C260 C265 127(2)
C260 C261 C262 117(2)
C261 C262 C263 125(3)
C262 C263 C264 106(3)
C262 C263 C266 129(3)
C264 C263 C266 124(3)
C263 C264 C265 127(3)
C260 C265 C264 117(3)
O36 C267 O37 133(3)
O36 C267 C268 111(3)
O37 C267 C268 116(3)
C267 C268 C269 118(3)
C267 C268 C273 121(3)
C269 C268 C273 121(2)
C268 C269 C270 114(3)
C269 C270 C271 123(2)
C270 C271 C272 124(3)
C271 C272 C273 115(3)
C268 C273 C272 122(2)
C268 C273 C276 119(2)
C272 C273 C276 119(2)
C275 C274 C277 118(3)
TE16 C275 C274 118(2)
TE16 C275 C280 126(2)
C274 C275 C280 115(3)
O38 C276 O39 126(3)
O38 C276 C273 107(2)
O39 C276 C273 126(3)
C274 C277 C278 121(3)
C277 C278 C279 119(3)
C277 C278 C281 112(4)
C279 C278 C281 129(3)
C278 C279 C280 121(3)
C275 C280 C279 127(3)
TE16 C282 C283 121(3)
TE16 C282 C287 121(2)
C283 C282 C287 117(3)
C282 C283 C284 120(3)
C283 C284 C285 119(3)
C284 C285 C286 121(4)
C284 C285 C288 119(3)
C286 C285 C288 119(3)
C285 C286 C287 123(3)
C282 C287 C286 117(3)
C290 C289 C294 111(5)
C290 C289 C296 125(5)
C294 C289 C296 122(5)
C289 C290 C291 129(5)
C290 C291 C292 119(5)
C291 C292 C293 108(3)
C291 C292 C295 118(4)
C293 C292 C295 133(4)
C292 C293 C294 125(4)
C289 C294 C293 128(5)
C298 C297 C302 77(5)
C298 C297 C303 126(4)
C302 C297 C303 157(7)
C297 C298 C299 147(5)
C298 C299 C300 116(5)
C299 C300 C301 113(6)
C299 C300 C304 136(5)
C301 C300 C304 110(6)
C300 C301 C302 122(8)
C297 C302 C301 145(8)
C306 C305 C310 119(4)
C306 C305 C311 129(4)
C310 C305 C311 113(5)
C305 C306 C307 125(5)
C306 C307 C308 124(5)
C307 C308 C309 92(5)
C307 C308 C312 120(6)
C309 C308 C312 119(6)
C308 C309 C310 136(5)
C305 C310 C309 102(4)
C314 C313 C318 116(3)
C313 C314 C315 111(3)
C313 C314 C319 119(3)
C315 C314 C319 129(3)
C314 C315 C316 117(3)
C315 C316 C317 125(3)
C316 C317 C318 121(5)
C316 C317 C320 110(3)
C318 C317 C320 129(5)
C313 C318 C317 124(4)
C322 C321 C326 124(3)
C322 C321 C327 131(4)
C326 C321 C327 104(4)
C321 C322 C323 108(3)
C322 C323 C324 124(3)
C323 C324 C325 110(4)
C323 C324 C328 102(3)
C325 C324 C328 147(4)
C324 C325 C326 136(5)
C321 C326 C325 117(3)
C330 C329 C334 134(4)
C330 C329 C335 101(5)
C334 C329 C335 125(5)
C329 C330 C331 107(5)
C330 C331 C332 131(6)
C331 C332 C333 114(5)
C331 C332 C336 119(5)
C333 C332 C336 127(4)
C332 C333 C334 125(4)
C329 C334 C333 107(4)

loop_
_geom_bond_atom_site_label_1
_geom_bond_atom_site_label_2
_geom_bond_distance
TE1 O1 2.30(2)
TE1 O10 1.98(2)
TE1 C1 2.19(3)
TE1 C8 2.23(3)
TE2 O3 2.20(2)
TE2 O5 1.97(2)
TE2 C23 2.15(3)
TE2 C30 2.12(3)
TE3 O5 2.00(2)
TE3 O6 2.28(2)
TE3 C37 2.17(3)
TE3 C44 2.22(3)
TE4 O8 2.24(2)
TE4 O10 1.99(2)
TE4 C59 2.15(2)
TE4 C66 2.12(3)
TE5 O11 2.23(2)
TE5 O20 2.03(2)
TE5 C73 2.10(3)
TE5 C80 2.05(2)
TE6 O13 2.26(2)
TE6 O15 2.05(2)
TE6 C95 2.27(4)
TE6 C102 2.18(2)
TE7 O15 2.01(2)
TE7 O16 2.31(2)
TE7 C109 2.10(3)
TE7 C116 2.31(3)
TE8 O18 2.23(2)
TE8 O20 1.95(2)
TE8 C131 2.03(3)
TE8 C138 2.17(3)
TE9 O21 2.27(2)
TE9 O30 2.04(2)
TE9 C145 2.11(3)
TE9 C152 2.07(3)
TE10 O23 2.27(2)
TE10 O25 1.98(2)
TE10 C167 2.11(3)
TE10 C174 2.06(3)
TE11 O25 2.02(2)
TE11 O26 2.26(2)
TE11 C181 2.37(4)
TE11 C188 2.15(3)
TE12 O28 2.33(2)
TE12 O30 2.02(2)
TE12 C203 2.10(4)
TE12 C210 2.10(2)
TE13 O31 2.23(2)
TE13 O40 2.05(2)
TE13 C217 2.12(3)
TE13 C224 2.06(3)
TE14 O33 2.30(2)
TE14 O35 2.05(2)
TE14 C239 2.04(2)
TE14 C246 2.07(2)
TE15 O35 2.02(2)
TE15 O36 2.26(2)
TE15 C253 2.10(3)
TE15 C260 2.09(2)
TE16 O38 2.30(2)
TE16 O40 1.98(2)
TE16 C275 2.06(3)
TE16 C282 2.07(3)
O1 C15 1.26(4)
O2 C15 1.24(4)
O3 C22 1.31(3)
O4 C22 1.20(3)
O6 C51 1.27(3)
O7 C51 1.21(3)
O8 C58 1.39(4)
O9 C58 1.22(4)
O11 C87 1.24(3)
O12 C87 1.24(4)
O13 C94 1.22(4)
O14 C94 1.26(4)
O16 C123 1.36(3)
O17 C123 1.27(3)
O18 C130 1.27(3)
O19 C130 1.24(3)
O21 C159 1.21(4)
O22 C159 1.28(4)
O23 C166 1.46(4)
O24 C166 1.15(5)
O26 C195 1.46(4)
O27 C195 1.07(4)
O28 C202 1.31(4)
O29 C202 1.21(4)
O31 C231 1.32(3)
O32 C231 1.13(4)
O33 C238 1.37(4)
O34 C238 1.13(3)
O36 C267 1.18(5)
O37 C267 1.25(4)
O38 C276 1.40(4)
O39 C276 1.16(4)
C1 C2 1.44(4)
C1 C6 1.39(4)
C2 C3 1.40(5)
C3 C4 1.48(4)
C4 C5 1.42(4)
C4 C7 1.59(5)
C5 C6 1.47(5)
C8 C9 1.29(5)
C8 C13 1.47(6)
C9 C10 1.39(4)
C10 C11 1.31(5)
C11 C12 1.40(5)
C11 C14 1.58(5)
C12 C13 1.29(5)
C15 C16 1.61(4)
C16 C17 1.36(4)
C16 C21 1.35(5)
C17 C18 1.46(4)
C18 C19 1.42(5)
C19 C20 1.28(4)
C20 C21 1.45(4)
C21 C22 1.59(4)
C23 C24 1.36(4)
C23 C28 1.32(4)
C24 C25 1.44(5)
C25 C26 1.32(4)
C26 C27 1.33(4)
C26 C29 1.65(5)
C27 C28 1.48(5)
C30 C31 1.38(4)
C30 C35 1.39(5)
C31 C32 1.36(5)
C32 C33 1.45(5)
C33 C34 1.40(4)
C33 C36 1.59(5)
C34 C35 1.41(5)
C37 C38 1.27(6)
C37 C42 1.41(4)
C38 C39 1.43(5)
C39 C40 1.45(4)
C40 C41 1.37(5)
C40 C43 1.4(1)
C41 C42 1.48(5)
C44 C45 1.38(4)
C44 C49 1.38(5)
C45 C46 1.51(5)
C46 C47 1.38(6)
C47 C48 1.35(5)
C47 C50 1.47(4)
C48 C49 1.30(5)
C51 C52 1.50(4)
C52 C53 1.33(4)
C52 C57 1.33(4)
C53 C54 1.43(5)
C54 C55 1.44(6)
C55 C56 1.33(5)
C56 C57 1.42(4)
C57 C58 1.52(4)
C59 C60 1.40(4)
C59 C64 1.39(5)
C60 C61 1.38(5)
C61 C62 1.27(6)
C62 C63 1.56(6)
C62 C65 1.41(6)
C63 C64 1.35(5)
C66 C67 1.34(4)
C66 C71 1.35(5)
C67 C68 1.37(4)
C68 C69 1.41(5)
C69 C70 1.44(4)
C69 C72 1.63(5)
C70 C71 1.35(5)
C73 C74 1.38(4)
C73 C78 1.33(4)
C74 C75 1.40(4)
C75 C76 1.41(4)
C76 C77 1.37(5)
C76 C79 1.71(6)
C77 C78 1.40(5)
C80 C81 1.35(5)
C80 C85 1.39(4)
C81 C82 1.30(6)
C82 C83 1.70(6)
C83 C84 1.55(6)
C83 C86 1.63(5)
C84 C85 1.53(5)
C87 C88 1.46(4)
C88 C89 1.49(5)
C88 C93 1.38(5)
C89 C90 1.53(5)
C90 C91 1.44(6)
C91 C92 1.39(6)
C92 C93 1.44(5)
C93 C94 1.53(5)
C95 C96 1.28(4)
C95 C100 1.37(5)
C96 C97 1.40(4)
C97 C98 1.33(5)
C98 C99 1.44(4)
C98 C101 1.54(6)
C99 C100 1.41(4)
C102 C103 1.33(5)
C102 C107 1.41(5)
C103 C104 0.97(6)
C104 C105 1.51(6)
C105 C106 1.59(6)
C105 C108 1.67(5)
C106 C107 1.42(5)
C109 C110 1.35(4)
C109 C114 1.49(4)
C110 C111 1.42(5)
C111 C112 1.43(4)
C112 C113 1.32(5)
C112 C115 1.56(5)
C113 C114 1.37(4)
C116 C117 1.40(6)
C116 C121 1.43(7)
C117 C118 1.08(7)
C118 C119 1.37(7)
C119 C120 1.39(8)
C119 C122 1.63(7)
C120 C121 1.26(7)
C123 C124 1.50(3)
C124 C125 1.48(4)
C124 C129 1.41(5)
C125 C126 1.42(4)
C126 C127 1.52(5)
C127 C128 1.43(5)
C128 C129 1.29(4)
C129 C130 1.49(4)
C131 C132 1.40(6)
C131 C136 1.37(5)
C132 C133 1.42(6)
C133 C134 1.42(6)
C134 C135 1.36(6)
C134 C137 1.46(5)
C135 C136 1.52(6)
C138 C139 1.35(4)
C138 C143 1.36(4)
C139 C140 1.40(5)
C140 C141 1.33(5)
C141 C142 1.39(4)
C141 C144 1.57(5)
C142 C143 1.44(5)
C145 C146 1.38(4)
C145 C150 1.50(4)
C146 C147 1.38(4)
C147 C148 1.35(4)
C148 C149 1.44(4)
C148 C151 1.61(4)
C149 C150 1.48(5)
C152 C153 1.42(4)
C152 C157 1.39(4)
C153 C154 1.46(4)
C154 C155 1.53(5)
C155 C156 1.52(6)
C155 C158 1.39(5)
C156 C157 1.46(5)
C159 C160 1.48(4)
C160 C161 1.42(4)
C160 C165 1.44(4)
C161 C162 1.40(4)
C162 C163 1.38(4)
C163 C164 1.45(4)
C164 C165 1.37(3)
C165 C166 1.60(5)
C167 C168 1.35(5)
C167 C172 1.43(4)
C168 C169 1.41(7)
C169 C170 1.27(6)
C170 C171 1.36(7)
C170 C173 1.46(7)
C171 C172 1.17(5)
C174 C175 1.40(4)
C174 C179 1.46(5)
C175 C176 1.40(5)
C176 C177 1.43(5)
C177 C178 1.35(6)
C177 C180 1.62(6)
C178 C179 1.45(6)
C181 C182 1.59(6)
C181 C186 1.00(5)
C182 C183 1.21(5)
C183 C184 1.35(5)
C184 C185 1.33(6)
C184 C187 1.46(5)
C185 C186 1.47(6)
C188 C189 1.52(5)
C188 C193 1.38(5)
C189 C190 1.40(6)
C190 C191 1.39(6)
C191 C192 1.37(7)
C191 C194 1.4(3)
C192 C193 1.43(6)
C195 C196 1.54(5)
C196 C197 1.51(4)
C196 C201 1.44(4)
C197 C198 1.35(5)
C198 C199 1.38(5)
C199 C200 1.41(4)
C200 C201 1.43(4)
C201 C202 1.47(3)
C203 C204 1.40(6)
C203 C208 1.45(5)
C204 C205 1.56(6)
C205 C206 1.47(6)
C206 C207 1.41(6)
C206 C209 1.37(5)
C207 C208 1.55(4)
C210 C211 1.44(4)
C210 C215 1.39(4)
C211 C212 1.46(4)
C212 C213 1.41(5)
C213 C214 1.48(5)
C213 C216 1.47(5)
C214 C215 1.41(4)
C217 C218 1.60(5)
C217 C222 1.50(5)
C218 C219 1.31(5)
C219 C220 1.47(4)
C220 C221 1.42(4)
C220 C223 1.46(5)
C221 C222 1.32(5)
C224 C225 1.36(5)
C224 C229 1.54(4)
C225 C226 1.42(5)
C226 C227 1.42(4)
C227 C228 1.43(5)
C227 C230 1.61(5)
C228 C229 1.42(4)
C231 C232 1.59(4)
C232 C233 1.42(3)
C232 C237 1.40(4)
C233 C234 1.30(4)
C234 C235 1.36(6)
C235 C236 1.42(5)
C236 C237 1.42(4)
C237 C238 1.50(4)
C239 C240 1.43(3)
C239 C244 1.39(4)
C240 C241 1.43(4)
C241 C242 1.42(5)
C242 C243 1.34(4)
C242 C245 1.52(5)
C243 C244 1.39(5)
C246 C247 1.34(5)
C246 C251 1.41(4)
C247 C248 1.18(6)
C248 C249 1.64(6)
C249 C250 1.49(5)
C249 C252 1.67(5)
C250 C251 1.35(4)
C253 C254 1.40(5)
C253 C258 1.43(3)
C254 C255 1.40(6)
C255 C256 1.34(4)
C256 C257 1.31(5)
C256 C259 1.56(5)
C257 C258 1.43(4)
C260 C261 1.34(4)
C260 C265 1.33(4)
C261 C262 1.48(5)
C262 C263 1.52(4)
C263 C264 1.51(5)
C263 C266 1.32(4)
C264 C265 1.47(5)
C267 C268 1.61(4)
C268 C269 1.41(4)
C268 C273 1.46(4)
C269 C270 1.47(4)
C270 C271 1.35(4)
C271 C272 1.40(4)
C272 C273 1.45(3)
C273 C276 1.61(4)
C274 C275 1.43(5)
C274 C277 1.40(5)
C275 C280 1.47(4)
C277 C278 1.43(5)
C278 C279 1.39(6)
C278 C281 1.57(5)
C279 C280 1.20(5)
C282 C283 1.42(4)
C282 C287 1.52(5)
C283 C284 1.44(5)
C284 C285 1.35(5)
C285 C286 1.40(5)
C285 C288 1.59(6)
C286 C287 1.37(5)
C289 C290 1.36(9)
C289 C294 1.37(6)
C289 C296 1.52(8)
C290 C291 1.47(8)
C291 C292 1.49(7)
C292 C293 1.52(6)
C292 C295 1.44(5)
C293 C294 1.34(6)
C297 C298 1.8(1)
C297 C302 1.8(1)
C297 C303 1.3(1)
C298 C299 1.48(9)
C299 C300 1.5(1)
C300 C301 1.46(9)
C300 C304 1.4(1)
C301 C302 1.5(1)
C305 C306 1.39(8)
C305 C310 1.47(6)
C305 C311 1.63(6)
C306 C307 1.26(7)
C307 C308 1.60(9)
C308 C309 1.2(1)
C308 C312 1.31(7)
C309 C310 1.66(8)
C313 C314 1.30(5)
C313 C318 1.57(5)
C314 C315 1.43(4)
C314 C319 1.49(5)
C315 C316 1.33(5)
C316 C317 1.29(6)
C317 C318 0.97(5)
C317 C320 1.54(5)
C321 C322 1.40(5)
C321 C326 1.48(6)
C321 C327 1.06(5)
C322 C323 1.48(5)
C323 C324 1.70(6)
C324 C325 1.04(5)
C324 C328 1.67(5)
C325 C326 1.39(5)
C329 C330 1.46(8)
C329 C334 1.44(6)
C329 C335 1.28(6)
C330 C331 1.38(9)
C331 C332 1.42(7)
C332 C333 1.42(8)
C332 C336 1.63(9)
C333 C334 1.52(8)
